data_1569433
loop_
_publ_author_name
'Wang, Shuaibo'
'He, Weimiao'
'Cui, Yujia'
'Zhou, Zhan'
'Ma, Lufang'
'Zang, Shuang-Quan'

_publ_section_title
;
 Atomically precise chiral silver clusters based on non-chiral ligands for
 acid/base stimulated luminescence response.
;
_journal_issue 30
_journal_name_full Nanoscale
_journal_page_first 12679
_journal_page_last 12685
_journal_paper_doi 10.1039/d3nr03095d
_journal_volume 15
_journal_year 2023
_chemical_absolute_configuration syn
_chemical_formula_moiety 'C124 H98 Ag6 N16 P8 S4'
_chemical_formula_sum 'C124 H98 Ag6 N16 P8 S4'
_chemical_formula_weight 2835.40
_space_group_crystal_system orthorhombic
_space_group_IT_number 19
_space_group_name_Hall 'P 2ac 2ab'
_space_group_name_H-M_alt 'P 21 21 21'
_atom_sites_solution_hydrogens geom
_atom_sites_solution_primary dual
_audit_creation_date 2023-02-06
_audit_creation_method
;
Olex2 1.5
(compiled 2022.04.07 svn.rca3783a0 for OlexSys, GUI svn.r6498)
;
_audit_update_record
;
2023-02-06 deposited with the CCDC.	2023-07-04 downloaded from the CCDC.
;
_cell_angle_alpha 90
_cell_angle_beta 90
_cell_angle_gamma 90
_cell_formula_units_Z 4
_cell_length_a 24.05180(10)
_cell_length_b 24.08610(10)
_cell_length_c 24.12200(10)
_cell_measurement_reflns_used 145752
_cell_measurement_temperature 150
_cell_measurement_theta_max 74.0820
_cell_measurement_theta_min 2.6160
_cell_volume 13974.21(10)
_computing_cell_refinement 'CrysAlisPro 1.171.39.28b (Rigaku OD, 2015)'
_computing_data_collection 'CrysAlisPro 1.171.39.28b (Rigaku OD, 2015)'
_computing_data_reduction 'CrysAlisPro 1.171.39.28b (Rigaku OD, 2015)'
_computing_molecular_graphics 'Olex2 1.5 (Dolomanov et al., 2009)'
_computing_publication_material 'Olex2 1.5 (Dolomanov et al., 2009)'
_computing_structure_refinement 'SHELXL 2013/2 (Sheldrick, 2015)'
_computing_structure_solution 'SHELXT 2014/5 (Sheldrick, 2014)'
_diffrn_ambient_environment N~2~
_diffrn_ambient_temperature 150
_diffrn_detector 'CCD plate'
_diffrn_measured_fraction_theta_full 1.000
_diffrn_measured_fraction_theta_max 0.995
_diffrn_measurement_details
;
List of Runs (angles in degrees, time in seconds):

  # Type    Start    End  Width  t~exp~   \w     \q     \k     \f   Frames
#--------------------------------------------------------------------------
  1  \w    -57.00 -31.00   0.50    0.50    --    0.00 -19.00 150.00   52
  2  \w     53.00  86.00   0.50    0.50    --    0.00  77.00  30.00   66
  3  \w     55.00  88.00   0.50    0.50    --    0.00  77.00 -30.00   66
  4  \w    -68.00 -27.00   0.50    0.50    --    0.00 -57.00 -90.00   82
  5  \w    -77.00  18.00   0.50    0.50    --    0.00 -38.00 -60.00  190
  6  \w    -15.00  24.00   0.50    0.50    --    0.00 -19.00 150.00   78
  7  \w     11.00  37.00   0.50    0.50    --    0.00  77.00  30.00   52
  8  \w    -29.00  12.00   0.50    0.50    --    0.00  77.00 -30.00   82
  9  \w    -57.00  19.00   0.50    0.50    --    0.00 -38.00   0.00  152
 10  \w    -19.00  23.00   0.50    0.50    --    0.00 -57.00 -90.00   84
 11  \w    -30.00  -4.00   0.50    0.50    --    0.00  77.00  30.00   52
 12  \w    -89.00  22.00   0.50    0.50    --    0.00 -57.00-150.00  222
 13  \w    -87.00  23.00   0.50    0.50    --    0.00 -57.00 120.00  220
 14  \w     63.00  95.00   0.50    1.50    --   95.80  82.00  60.00   64
 15  \w     43.00 124.00   0.50    1.50    --   95.80 -82.00 -30.00  162
 16  \w    108.00 185.00   0.50    1.50    --   95.80  76.00 -10.95  154
 17  \w     70.00 185.00   0.50    1.50    --   95.80  63.00  38.82  230
 18  \w    138.00 184.00   0.50    1.50    --   95.80  78.00-112.01   92
 19  \w     65.00  90.00   0.50    1.50    --   95.80  76.00 -10.95   50
 20  \w    158.00 185.00   0.50    1.50    --   95.80  64.00-148.33   54
 21  \w     65.00  90.00   0.50    1.50    --   95.80  77.00-180.00   50
 22  \w     65.00  90.00   0.50    1.50    --   95.80  77.00 120.00   50
 23  \w     65.00  91.00   0.50    1.50    --   95.80  77.00-150.00   52
 24  \w     65.00  90.00   0.50    1.50    --   95.80  77.00-120.00   50
 25  \w      7.00 128.00   0.50    1.50    --   95.80 -82.00 120.00  242
 26  \w     63.00  88.00   0.50    1.50    --   95.80  82.00 -60.00   50
 27  \w     63.00 126.00   0.50    1.50    --   95.80  82.00   0.00  126
 28  \w    152.00 177.00   0.50    1.50    --   95.80  82.00   0.00   50
 29  \w     65.00  96.00   0.50    1.50    --   95.80  77.00  60.00   62
 30  \w    100.00 126.00   0.50    1.50    --   95.80  77.00  60.00   52
 31  \w     65.00  98.00   0.50    1.50    --   95.80  78.00-112.01   66
 32  \w     58.00 118.00   0.50    1.50    --   95.80 -82.00 -90.00  120
 33  \w     65.00  99.00   0.50    1.50    --   95.80  77.00  90.00   68
 34  \w     69.00  95.00   0.50    1.50    --   95.80  67.00 -29.99   52
 35  \w    107.00 184.00   0.50    1.50    --   95.80  68.00 -58.39  154
 36  \w     75.00 147.00   0.50    1.50    --   95.80  45.00 -60.00  144
 37  \w     83.00 127.00   0.50    1.50    --   95.80 -82.00-180.00   88
 38  \w    160.00 185.00   0.50    1.50    --   95.80  77.00 -90.00   50
 39  \w     75.00 161.00   0.50    1.50    --   95.80  45.00 120.00  172
 40  \w     65.00 103.00   0.50    1.50    --   95.80  77.00 150.00   76
 41  \w     63.00  88.00   0.50    1.50    --   95.80  82.00 -90.00   50
 42  \w     33.00  79.00   0.50    1.50    --   95.80 -82.00-180.00   92
 43  \w     75.00 182.00   0.50    1.50    --   95.80  45.00-150.00  214
 44  \w     65.00  90.00   0.50    1.50    --   95.80  77.00 -60.00   50
 45  \w     65.00  91.00   0.50    1.50    --   95.80  77.00  30.00   52
 46  \w    115.00 140.00   0.50    1.50    --   95.80  77.00  30.00   50
 47  \w     63.00  88.00   0.50    1.50    --   95.80  82.00-150.00   50
 48  \w     65.00  90.00   0.50    1.50    --   95.80  77.00 -30.00   50
 49  \w    159.00 184.00   0.50    1.50    --   95.80  77.00 -30.00   50
 50  \w    114.00 174.00   0.50    1.50    --   95.80  82.00  30.00  120
 51  \w     65.00  90.00   0.50    1.50    --   95.80  77.00 -90.00   50
 52  \w     63.00  89.00   0.50    1.50    --   95.80  82.00  90.00   52
 53  \w     63.00  97.00   0.50    1.50    --   95.80  82.00 150.00   68
 54  \w     75.00 100.00   0.50    1.50    --   95.80  45.00  90.00   50
 55  \w    123.00 185.00   0.50    1.50    --   95.80  45.00  90.00  124
 56  \w     75.00 101.00   0.50    1.50    --   95.80  45.00 150.00   52
 57  \w     75.00 106.00   0.50    1.50    --   95.80  45.00 -90.00   62
 58  \w    117.00 183.00   0.50    1.50    --   95.80  76.00 140.82  132
 59  \w     65.00  90.00   0.50    1.50    --   95.80  77.00   0.00   50
 60  \w     63.00  88.00   0.50    1.50    --   95.80  82.00-180.00   50
 61  \w    123.00 185.00   0.50    1.50    --   95.80  82.00-180.00  124
 62  \w     75.00 107.00   0.50    1.50    --   95.80  45.00-120.00   64
 63  \w     63.00  88.00   0.50    1.50    --   95.80  82.00  30.00   50
 64  \w     71.00 103.00   0.50    1.50    --   95.80  61.00   0.00   64
 65  \w    113.00 185.00   0.50    1.50    --   95.80  82.00 120.00  144
 66  \w     63.00  88.00   0.50    1.50    --   95.80  82.00 120.00   50
 67  \w    131.00 164.00   0.50    1.50    --   95.80  45.00-120.00   66
 68  \w    158.00 185.00   0.50    1.50    --   95.80  82.00  60.00   54
 69  \w     65.00  90.00   0.50    1.50    --   95.80  76.00 140.82   50
 70  \w     68.00  93.00   0.50    1.50    --   95.80  68.00 -58.39   50
 71  \w     70.00  95.00   0.50    1.50    --   95.80  64.00-148.33   50
 72  \w     46.00 128.00   0.50    1.50    --   95.80 -82.00  30.00  164
 73  \w     73.00 182.00   0.50    1.50    --   95.80  52.00 -33.11  218
;
_diffrn_measurement_device 'four-circle diffractometer'
_diffrn_measurement_device_type 'XtaLAB AFC12 (RINC): Kappa single'
_diffrn_measurement_method '\w scans'
_diffrn_orient_matrix_type 'CrysAlisPro convention (1999,Acta A55,543-557)'
_diffrn_orient_matrix_UB_11 0.0317637000
_diffrn_orient_matrix_UB_12 -0.0278370000
_diffrn_orient_matrix_UB_13 -0.0479913000
_diffrn_orient_matrix_UB_21 0.0479323000
_diffrn_orient_matrix_UB_22 -0.0143994000
_diffrn_orient_matrix_UB_23 0.0398747000
_diffrn_orient_matrix_UB_31 -0.0282388000
_diffrn_orient_matrix_UB_32 -0.0557510000
_diffrn_orient_matrix_UB_33 0.0136048000
_diffrn_radiation_monochromator graphite
_diffrn_radiation_probe x-ray
_diffrn_radiation_type CuK\a
_diffrn_radiation_wavelength 1.54184
_diffrn_reflns_av_R_equivalents 0.0558
_diffrn_reflns_av_unetI/netI 0.0231
_diffrn_reflns_Laue_measured_fraction_full 1.000
_diffrn_reflns_Laue_measured_fraction_max 0.995
_diffrn_reflns_limit_h_max 30
_diffrn_reflns_limit_h_min -29
_diffrn_reflns_limit_k_max 29
_diffrn_reflns_limit_k_min -30
_diffrn_reflns_limit_l_max 29
_diffrn_reflns_limit_l_min -30
_diffrn_reflns_number 351767
_diffrn_reflns_point_group_measured_fraction_full 1.000
_diffrn_reflns_point_group_measured_fraction_max 0.993
_diffrn_reflns_theta_full 67.684
_diffrn_reflns_theta_max 74.602
_diffrn_reflns_theta_min 2.592
_diffrn_source 'fine-focus sealed X-ray tube'
_diffrn_source_type 'Enhance (Cu) X-ray Source'
_exptl_absorpt_coefficient_mu 8.418
_exptl_absorpt_correction_T_max 1.00000
_exptl_absorpt_correction_T_min 0.28171
_exptl_absorpt_correction_type multi-scan
_exptl_absorpt_process_details
;
CrysAlisPro 1.171.39.28b (Rigaku Oxford Diffraction, 2015)
Empirical absorption correction using spherical harmonics,
 implemented in SCALE3 ABSPACK scaling algorithm.
;
_exptl_crystal_colour 'yellowish yellow'
_exptl_crystal_colour_modifier yellowish
_exptl_crystal_colour_primary yellow
_exptl_crystal_density_diffrn 1.348
_exptl_crystal_description block
_exptl_crystal_F_000 5680
_exptl_crystal_size_max 0.12
_exptl_crystal_size_mid 0.09
_exptl_crystal_size_min 0.07
_refine_diff_density_max 0.999
_refine_diff_density_min -1.244
_refine_diff_density_rms 0.086
_refine_ls_abs_structure_details
;
 Flack x determined using 12049 quotients [(I+)-(I-)]/[(I+)+(I-)]
 (Parsons and Flack (2004), Acta Cryst. A60, s61).
;
_refine_ls_abs_structure_Flack -0.0088(18)
_refine_ls_extinction_coef 0.000018(5)
_refine_ls_extinction_expression Fc^*^=kFc[1+0.001xFc^2^\l^3^/sin(2\q)]^-1/4^
_refine_ls_extinction_method SHELXL
_refine_ls_goodness_of_fit_ref 1.040
_refine_ls_hydrogen_treatment constr
_refine_ls_matrix_type full
_refine_ls_number_parameters 1424
_refine_ls_number_reflns 28438
_refine_ls_number_restraints 0
_refine_ls_restrained_S_all 1.040
_refine_ls_R_factor_all 0.0388
_refine_ls_R_factor_gt 0.0369
_refine_ls_shift/su_max 0.004
_refine_ls_shift/su_mean 0.000
_refine_ls_structure_factor_coef Fsqd
_refine_ls_weighting_details
;
 w=1/[\s^2^(Fo^2^)+(0.0595P)^2^+17.2730P]
 where P=(Fo^2^+2Fc^2^)/3
;
_refine_ls_weighting_scheme calc
_refine_ls_wR_factor_gt 0.0983
_refine_ls_wR_factor_ref 0.0994
_reflns_Friedel_coverage 0.860
_reflns_Friedel_fraction_full 1.000
_reflns_Friedel_fraction_max 0.991
_reflns_number_gt 27179
_reflns_number_total 28438
_reflns_threshold_expression 'I > 2\s(I)'
_cod_data_source_file d3nr03095d2.cif
_cod_data_source_block Ag6-R
_cod_depositor_comments 'Adding full bibliography for 1569433--1569435.cif.'
_cod_database_code 1569433
_shelxl_version_number 2013-2
_chemical_oxdiff_formula 'C H O N  S Ag'
_chemical_oxdiff_usercomment ' '
_shelx_space_group_comment
;
The symmetry employed for this shelxl refinement is uniquely defined
by the following loop, which should always be used as a source of
symmetry information in preference to the above space-group names.
They are only intended as comments.
;
_shelx_estimated_absorpt_t_max 0.590
_shelx_estimated_absorpt_t_min 0.432
_olex2_refinement_description
;
1. Fixed Uiso
 At 1.2 times of:
  All C(H) groups, All N(H) groups
2.a Aromatic/amide H refined with riding coordinates:
 N14(H14), N5(H5), C126(H126), C55(H55), C57(H57), C53(H53), C96(H96),
 C109(H109), C35(H35), C120(H120), C40(H40), C32(H32), C44(H44), C49(H49),
 C36(H36), C51(H51), C58(H58), C72(H72), C114(H114), C52(H52), C26(H26),
 C60(H60), C33(H33), C99(H99), C34(H34), C22(H22), C101(H101), C125(H125),
 C107(H107), C85(H85), C6(H6), C20(H20), C9(H9), C76(H76), C63(H63), C98(H98),
 C92(H92), C62(H62), C73(H73), C100(H100), C118(H118), C70(H70), C23(H23),
 C86(H86), C38(H38), C68(H68), C59(H59), C28(H28), C102(H102), C71(H71),
 C83(H83), C24(H24), C88(H88), C8(H8), C78(H78), C30(H30), C29(H29), C80(H80),
 C81(H81), C124(H124), C117(H117), C116(H116), C103(H103), C46(H46), C61(H61),
 C4(H4), C69(H69), C48(H48), C27(H27), C90(H90), C122(H122), C87(H87), C82(H82),
  C111(H111), C93(H93), C43(H43), C12(H12), C41(H41), C89(H89), C47(H47),
 C110(H110), C11(H11), C75(H75), C94(H94), C16(H16), C123(H123), C42(H42),
 C64(H64), C19(H19), C65(H65), C105(H105), C104(H104), C13(H13), C115(H115),
 C18(H18), C17(H17), C95(H95), C10(H10)
;
_smtbx_masks_void_probe_radius 1.2
_smtbx_masks_void_truncation_radius 1.2
_olex2_submission_special_instructions 'No special instructions were received'
_oxdiff_exptl_absorpt_empirical_details
;
Empirical correction (ABSPACK) includes:
- Absorption correction using spherical harmonics
- Frame scaling
;
_oxdiff_exptl_absorpt_empirical_full_max 2.650
_oxdiff_exptl_absorpt_empirical_full_min 0.746

loop_
_space_group_symop_operation_xyz
'x, y, z'
'-x+1/2, -y, z+1/2'
'-x, y+1/2, -z+1/2'
'x+1/2, -y+1/2, -z'

loop_
_atom_site_label
_atom_site_type_symbol
_atom_site_fract_x
_atom_site_fract_y
_atom_site_fract_z
_atom_site_U_iso_or_equiv
_atom_site_adp_type
_atom_site_occupancy
_atom_site_site_symmetry_order
_atom_site_calc_flag
_atom_site_refinement_flags_posn
_atom_site_refinement_flags_adp
_atom_site_refinement_flags_occupancy
_atom_site_disorder_assembly
_atom_site_disorder_group
Ag3 Ag 0.57495(2) 0.30585(2) 0.34658(2) 0.03034(9) Uani 1 1 d . . . . .
Ag1 Ag 0.77388(2) 0.29540(2) 0.35929(2) 0.03237(9) Uani 1 1 d . . . . .
Ag6 Ag 0.53020(2) 0.31431(2) 0.14252(2) 0.03382(9) Uani 1 1 d . . . . .
Ag5 Ag 0.74715(2) 0.31592(2) 0.15123(2) 0.03581(10) Uani 1 1 d . . . . .
Ag4 Ag 0.60421(2) 0.27311(2) 0.22693(2) 0.04368(12) Uani 1 1 d . . . . .
Ag2 Ag 0.68233(2) 0.33750(2) 0.28844(2) 0.04264(12) Uani 1 1 d . . . . .
P8 P 0.78479(6) 0.37366(6) 0.42273(6) 0.0274(3) Uani 1 1 d . . . . .
P4 P 0.56865(6) 0.38892(6) 0.40552(6) 0.0302(3) Uani 1 1 d . . . . .
S4 S 0.67141(5) 0.25890(6) 0.36072(6) 0.0323(3) Uani 1 1 d . . . . .
P5 P 0.46660(6) 0.23499(6) 0.14924(6) 0.0313(3) Uani 1 1 d . . . . .
S2 S 0.64120(6) 0.28462(6) 0.12678(7) 0.0380(3) Uani 1 1 d . . . . .
P3 P 0.50737(6) 0.23081(6) 0.36098(6) 0.0296(3) Uani 1 1 d . . . . .
P1 P 0.82331(6) 0.24501(7) 0.14148(7) 0.0345(3) Uani 1 1 d . . . . .
P7 P 0.74138(6) 0.39434(6) 0.08255(6) 0.0303(3) Uani 1 1 d . . . . .
P2 P 0.83099(6) 0.21159(6) 0.35397(6) 0.0309(3) Uani 1 1 d . . . . .
P6 P 0.52332(6) 0.40105(6) 0.09068(6) 0.0310(3) Uani 1 1 d . . . . .
S1 S 0.53286(7) 0.34458(6) 0.25005(6) 0.0360(3) Uani 1 1 d . . . . .
S3 S 0.78195(8) 0.34479(8) 0.25561(7) 0.0439(4) Uani 1 1 d . . . . .
N20 N 0.6327(2) 0.4150(2) 0.0877(2) 0.0314(10) Uani 1 1 d . . . . .
N19 N 0.6783(2) 0.3996(2) 0.4127(2) 0.0299(10) Uani 1 1 d . . . . .
N18 N 0.4865(2) 0.2144(2) 0.2541(2) 0.0304(10) Uani 1 1 d . . . . .
N17 N 0.8257(2) 0.2091(2) 0.2449(2) 0.0333(10) Uani 1 1 d . . . . .
N14 N 0.6486(2) 0.1696(2) 0.1236(2) 0.0393(12) Uani 1 1 d . . . . .
H14 H 0.6513 0.1661 0.1598 0.047 Uiso 1 1 calc R U . . .
C108 C 0.5856(2) 0.4444(3) 0.0950(2) 0.0302(12) Uani 1 1 d . . . . .
N11 N 0.6521(2) 0.2047(2) 0.2625(2) 0.0386(12) Uani 1 1 d . . . . .
N12 N 0.6595(2) 0.1558(2) 0.2384(2) 0.0388(12) Uani 1 1 d . . . . .
N13 N 0.6826(2) 0.1199(2) 0.2734(3) 0.0419(12) Uani 1 1 d . . . . .
N5 N 0.7592(3) 0.4581(3) 0.2567(2) 0.0507(16) Uani 1 1 d . . . . .
H5 H 0.7233 0.4539 0.2511 0.061 Uiso 1 1 calc R U . . .
C126 C 0.7411(3) 0.3881(3) 0.5306(2) 0.0321(12) Uani 1 1 d . . . . .
H126 H 0.7162 0.4145 0.5151 0.038 Uiso 1 1 calc R U . . .
N9 N 0.6474(3) 0.4570(2) 0.2498(2) 0.0443(13) Uani 1 1 d . . . . .
C39 C 0.5656(3) 0.3693(3) 0.4791(3) 0.0364(13) Uani 1 1 d . . . . .
C55 C 0.8574(3) 0.4623(3) 0.4473(3) 0.0363(13) Uani 1 1 d . . . . .
H55 H 0.8297 0.4748 0.4724 0.044 Uiso 1 1 calc R U . . .
C121 C 0.7782(2) 0.3616(2) 0.4975(2) 0.0300(11) Uani 1 1 d . . . . .
C67 C 0.9030(3) 0.2350(2) 0.3607(3) 0.0347(12) Uani 1 1 d . . . . .
C97 C 0.7995(2) 0.4434(2) 0.0789(2) 0.0303(12) Uani 1 1 d . . . . .
C77 C 0.8251(2) 0.1895(3) 0.1939(3) 0.0346(12) Uani 1 1 d . . . . .
C57 C 0.8915(2) 0.3949(3) 0.3825(2) 0.0321(12) Uani 1 1 d . . . . .
H57 H 0.8868 0.3612 0.3626 0.039 Uiso 1 1 calc R U . . .
C53 C 0.7362(2) 0.4773(2) 0.3877(2) 0.0290(11) Uani 1 1 d . . . . .
H53 H 0.7722 0.4930 0.3845 0.035 Uiso 1 1 calc R U . . .
N15 N 0.6494(3) 0.1265(3) 0.0884(3) 0.0536(16) Uani 1 1 d . . . . .
C112 C 0.6817(2) 0.4407(2) 0.0916(2) 0.0298(12) Uani 1 1 d . . . . .
C54 C 0.7288(2) 0.4228(3) 0.4072(2) 0.0292(11) Uani 1 1 d . . . . .
C96 C 0.8181(3) 0.4676(3) 0.0306(2) 0.0334(12) Uani 1 1 d . . . . .
H96 H 0.8008 0.4589 -0.0037 0.040 Uiso 1 1 calc R U . . .
N10 N 0.6050(3) 0.4914(2) 0.2444(2) 0.0490(14) Uani 1 1 d . . . . .
C109 C 0.5870(3) 0.5013(3) 0.1079(3) 0.0435(16) Uani 1 1 d . . . . .
H109 H 0.5536 0.5216 0.1136 0.052 Uiso 1 1 calc R U . . .
C21 C 0.4880(2) 0.1879(3) 0.2051(2) 0.0324(12) Uani 1 1 d . . . . .
C56 C 0.8496(2) 0.4134(2) 0.4182(2) 0.0289(11) Uani 1 1 d . . . . .
C37 C 0.5152(2) 0.1838(3) 0.4191(2) 0.0338(12) Uani 1 1 d . . . . .
C35 C 0.5725(3) 0.1491(3) 0.4935(3) 0.0407(14) Uani 1 1 d . . . . .
H35 H 0.6071 0.1490 0.5126 0.049 Uiso 1 1 calc R U . . .
C120 C 0.6898(3) 0.1477(3) 0.3218(3) 0.0432(15) Uani 1 1 d . . . . .
H120 H 0.7052 0.1324 0.3548 0.052 Uiso 1 1 calc R U . . .
C40 C 0.5206(3) 0.3829(3) 0.5129(3) 0.0455(16) Uani 1 1 d . . . . .
H40 H 0.4911 0.4045 0.4980 0.055 Uiso 1 1 calc R U . . .
C91 C 0.7348(3) 0.3703(3) 0.0111(3) 0.0349(13) Uani 1 1 d . . . . .
N8 N 0.6295(2) 0.4049(2) 0.2525(2) 0.0408(12) Uani 1 1 d . . . . .
C32 C 0.4720(3) 0.1485(3) 0.4366(3) 0.0371(13) Uani 1 1 d . . . . .
H32 H 0.4378 0.1475 0.4169 0.045 Uiso 1 1 calc R U . . .
C44 C 0.4696(2) 0.4249(3) 0.3601(3) 0.0392(14) Uani 1 1 d . . . . .
H44 H 0.4707 0.3905 0.3409 0.047 Uiso 1 1 calc R U . . .
C49 C 0.4256(3) 0.4609(3) 0.3515(4) 0.0509(17) Uani 1 1 d . . . . .
H49 H 0.3964 0.4509 0.3269 0.061 Uiso 1 1 calc R U . . .
C36 C 0.5654(3) 0.1836(3) 0.4482(2) 0.0354(13) Uani 1 1 d . . . . .
H36 H 0.5948 0.2073 0.4367 0.042 Uiso 1 1 calc R U . . .
C14 C 0.4578(3) 0.1915(3) 0.0879(2) 0.0366(13) Uani 1 1 d . . . . .
C50 C 0.6332(2) 0.4295(2) 0.3995(2) 0.0297(12) Uani 1 1 d . . . . .
C51 C 0.6366(2) 0.4838(2) 0.3786(2) 0.0309(12) Uani 1 1 d . . . . .
H51 H 0.6041 0.5038 0.3686 0.037 Uiso 1 1 calc R U . . .
C25 C 0.5017(2) 0.1864(3) 0.3002(2) 0.0321(12) Uani 1 1 d . . . . .
N16 N 0.6449(3) 0.1480(3) 0.0385(3) 0.0629(19) Uani 1 1 d . . . . .
C74 C 0.8289(2) 0.1742(3) 0.2873(3) 0.0354(13) Uani 1 1 d . . . . .
C58 C 0.9391(3) 0.4251(3) 0.3762(3) 0.0400(14) Uani 1 1 d . . . . .
H58 H 0.9680 0.4116 0.3529 0.048 Uiso 1 1 calc R U . . .
C72 C 0.9249(3) 0.2429(3) 0.4135(3) 0.0363(13) Uani 1 1 d . . . . .
H72 H 0.9053 0.2296 0.4450 0.044 Uiso 1 1 calc R U . . .
C114 C 0.4513(3) 0.4943(3) 0.0801(3) 0.0431(15) Uani 1 1 d . . . . .
H114 H 0.4691 0.5023 0.0459 0.052 Uiso 1 1 calc R U . . .
C15 C 0.3959(3) 0.2530(3) 0.1705(3) 0.0423(15) Uani 1 1 d . . . . .
C52 C 0.6892(3) 0.5073(3) 0.3732(2) 0.0337(12) Uani 1 1 d . . . . .
H52 H 0.6929 0.5441 0.3594 0.040 Uiso 1 1 calc R U . . .
C119 C 0.6713(2) 0.2017(3) 0.3156(3) 0.0334(12) Uani 1 1 d . . . . .
C26 C 0.4036(3) 0.2788(3) 0.3305(3) 0.0391(14) Uani 1 1 d . . . . .
H26 H 0.4089 0.2644 0.2942 0.047 Uiso 1 1 calc R U . . .
C60 C 0.9058(3) 0.4932(3) 0.4399(3) 0.0399(14) Uani 1 1 d . . . . .
H60 H 0.9111 0.5267 0.4599 0.048 Uiso 1 1 calc R U . . .
C33 C 0.4798(3) 0.1150(3) 0.4831(3) 0.0408(15) Uani 1 1 d . . . . .
H33 H 0.4504 0.0919 0.4956 0.049 Uiso 1 1 calc R U . . .
C31 C 0.4411(2) 0.2649(3) 0.3722(2) 0.0330(12) Uani 1 1 d . . . . .
C99 C 0.8686(3) 0.4949(3) 0.1300(3) 0.0467(16) Uani 1 1 d . . . . .
H99 H 0.8854 0.5045 0.1644 0.056 Uiso 1 1 calc R U . . .
C34 C 0.5302(3) 0.1150(3) 0.5115(2) 0.0389(14) Uani 1 1 d . . . . .
H34 H 0.5353 0.0917 0.5429 0.047 Uiso 1 1 calc R U . . .
C22 C 0.5062(3) 0.1339(3) 0.1993(3) 0.0404(14) Uani 1 1 d . . . . .
H22 H 0.5072 0.1166 0.1639 0.048 Uiso 1 1 calc R U . . .
C101 C 0.8622(3) 0.5049(3) 0.0322(3) 0.0359(13) Uani 1 1 d . . . . .
H101 H 0.8750 0.5212 -0.0013 0.043 Uiso 1 1 calc R U . . .
C7 C 0.7952(3) 0.4150(3) 0.2608(3) 0.0466(17) Uani 1 1 d . . . . .
C125 C 0.7392(3) 0.3765(3) 0.5875(3) 0.0384(14) Uani 1 1 d . . . . .
H125 H 0.7126 0.3947 0.6103 0.046 Uiso 1 1 calc R U . . .
C84 C 0.8920(3) 0.2753(3) 0.1522(3) 0.0390(13) Uani 1 1 d . . . . .
C106 C 0.5188(3) 0.3882(3) 0.0162(3) 0.0381(14) Uani 1 1 d . . . . .
N7 N 0.8369(4) 0.4981(4) 0.2683(3) 0.077(3) Uani 1 1 d . . . . .
C107 C 0.4738(3) 0.4053(3) -0.0168(3) 0.0469(16) Uani 1 1 d . . . . .
H107 H 0.4435 0.4246 -0.0005 0.056 Uiso 1 1 calc R U . . .
C3 C 0.6432(3) 0.2184(3) 0.0976(3) 0.0370(13) Uani 1 1 d . . . . .
C85 C 0.8978(3) 0.3327(3) 0.1556(3) 0.0549(18) Uani 1 1 d . . . . .
H85 H 0.8660 0.3558 0.1518 0.066 Uiso 1 1 calc R U . . .
C6 C 0.5581(3) 0.4610(3) 0.2441(3) 0.0427(15) Uani 1 1 d . . . . .
H6 H 0.5212 0.4749 0.2411 0.051 Uiso 1 1 calc R U . . .
C20 C 0.3770(3) 0.3067(4) 0.1615(3) 0.056(2) Uani 1 1 d . . . . .
H20 H 0.4004 0.3334 0.1442 0.068 Uiso 1 1 calc R U . . .
C113 C 0.4665(3) 0.4475(3) 0.1100(3) 0.0374(13) Uani 1 1 d . . . . .
C79 C 0.8284(3) 0.2082(3) 0.0748(3) 0.0385(14) Uani 1 1 d . . . . .
C9 C 0.4914(4) 0.2010(4) 0.0436(3) 0.057(2) Uani 1 1 d . . . . .
H9 H 0.5197 0.2285 0.0454 0.068 Uiso 1 1 calc R U . . .
C76 C 0.8256(3) 0.1324(3) 0.1822(3) 0.0467(16) Uani 1 1 d . . . . .
H76 H 0.8243 0.1190 0.1452 0.056 Uiso 1 1 calc R U . . .
C63 C 0.8036(4) 0.0797(4) 0.4898(4) 0.068(2) Uani 1 1 d . . . . .
H63 H 0.7977 0.0534 0.5186 0.081 Uiso 1 1 calc R U . . .
C98 C 0.8252(3) 0.4574(3) 0.1288(3) 0.0433(15) Uani 1 1 d . . . . .
H98 H 0.8127 0.4409 0.1623 0.052 Uiso 1 1 calc R U . . .
C92 C 0.7042(3) 0.3982(3) -0.0290(3) 0.0388(14) Uani 1 1 d . . . . .
H92 H 0.6834 0.4302 -0.0188 0.047 Uiso 1 1 calc R U . . .
C62 C 0.7670(4) 0.1227(4) 0.4830(3) 0.0543(19) Uani 1 1 d . . . . .
H62 H 0.7352 0.1253 0.5062 0.065 Uiso 1 1 calc R U . . .
C73 C 0.8291(3) 0.1171(3) 0.2796(3) 0.0478(17) Uani 1 1 d . . . . .
H73 H 0.8300 0.0927 0.3105 0.057 Uiso 1 1 calc R U . . .
C45 C 0.5122(2) 0.4385(3) 0.3966(3) 0.0353(13) Uani 1 1 d . . . . .
C5 C 0.5733(3) 0.4049(3) 0.2488(2) 0.0377(13) Uani 1 1 d . . . . .
C100 C 0.8876(3) 0.5185(3) 0.0816(3) 0.0414(15) Uani 1 1 d . . . . .
H100 H 0.9178 0.5439 0.0822 0.050 Uiso 1 1 calc R U . . .
C118 C 0.4404(3) 0.4368(3) 0.1606(3) 0.0414(15) Uani 1 1 d . . . . .
H118 H 0.4509 0.4051 0.1815 0.050 Uiso 1 1 calc R U . . .
C70 C 1.0047(3) 0.2884(3) 0.3746(3) 0.0445(16) Uani 1 1 d . . . . .
H70 H 1.0393 0.3068 0.3790 0.053 Uiso 1 1 calc R U . . .
C23 C 0.5230(3) 0.1055(3) 0.2469(3) 0.0454(16) Uani 1 1 d . . . . .
H23 H 0.5359 0.0683 0.2444 0.055 Uiso 1 1 calc R U . . .
C86 C 0.9394(3) 0.2433(3) 0.1579(4) 0.0520(18) Uani 1 1 d . . . . .
H86 H 0.9365 0.2040 0.1559 0.062 Uiso 1 1 calc R U . . .
C38 C 0.6082(3) 0.3366(4) 0.5006(3) 0.0501(17) Uani 1 1 d . . . . .
H38 H 0.6380 0.3254 0.4773 0.060 Uiso 1 1 calc R U . . .
C68 C 0.9330(3) 0.2539(3) 0.3146(3) 0.0450(16) Uani 1 1 d . . . . .
H68 H 0.9188 0.2491 0.2781 0.054 Uiso 1 1 calc R U . . .
C66 C 0.8228(3) 0.1589(3) 0.4075(3) 0.0383(13) Uani 1 1 d . . . . .
C59 C 0.9457(3) 0.4752(3) 0.4038(3) 0.0406(15) Uani 1 1 d . . . . .
H59 H 0.9780 0.4971 0.3975 0.049 Uiso 1 1 calc R U . . .
C28 C 0.3489(3) 0.3343(4) 0.3942(3) 0.0476(17) Uani 1 1 d . . . . .
H28 H 0.3177 0.3574 0.4016 0.057 Uiso 1 1 calc R U . . .
C102 C 0.5616(3) 0.3592(3) -0.0088(3) 0.0484(17) Uani 1 1 d . . . . .
H102 H 0.5920 0.3465 0.0131 0.058 Uiso 1 1 calc R U . . .
C71 C 0.9758(3) 0.2704(3) 0.4207(3) 0.0402(14) Uani 1 1 d . . . . .
H71 H 0.9902 0.2765 0.4568 0.048 Uiso 1 1 calc R U . . .
C83 C 0.7847(3) 0.1482(4) 0.0085(3) 0.055(2) Uani 1 1 d . . . . .
H83 H 0.7546 0.1248 -0.0019 0.066 Uiso 1 1 calc R U . . .
C24 C 0.5207(3) 0.1321(3) 0.2975(3) 0.0418(15) Uani 1 1 d . . . . .
H24 H 0.5320 0.1133 0.3303 0.050 Uiso 1 1 calc R U . . .
C88 C 0.9913(3) 0.2671(4) 0.1667(3) 0.056(2) Uani 1 1 d . . . . .
H88 H 1.0233 0.2442 0.1700 0.067 Uiso 1 1 calc R U . . .
C8 C 0.8470(4) 0.4429(5) 0.2668(3) 0.069(3) Uani 1 1 d . . . . .
H8 H 0.8825 0.4258 0.2693 0.083 Uiso 1 1 calc R U . . .
N6 N 0.7834(4) 0.5076(3) 0.2618(3) 0.067(2) Uani 1 1 d . . . . .
C78 C 0.7845(3) 0.1752(3) 0.0591(3) 0.0487(17) Uani 1 1 d . . . . .
H78 H 0.7536 0.1709 0.0833 0.058 Uiso 1 1 calc R U . . .
C30 C 0.4310(3) 0.2867(3) 0.4255(3) 0.0411(15) Uani 1 1 d . . . . .
H30 H 0.4558 0.2776 0.4549 0.049 Uiso 1 1 calc R U . . .
C29 C 0.3866(3) 0.3203(3) 0.4362(3) 0.0485(17) Uani 1 1 d . . . . .
H29 H 0.3812 0.3345 0.4726 0.058 Uiso 1 1 calc R U . . .
C80 C 0.8733(3) 0.2158(3) 0.0385(3) 0.0434(15) Uani 1 1 d . . . . .
H80 H 0.9034 0.2393 0.0484 0.052 Uiso 1 1 calc R U . . .
C81 C 0.8731(3) 0.1881(4) -0.0125(3) 0.0509(17) Uani 1 1 d . . . . .
H81 H 0.9036 0.1922 -0.0371 0.061 Uiso 1 1 calc R U . . .
C124 C 0.7752(3) 0.3390(4) 0.6106(3) 0.0518(18) Uani 1 1 d . . . . .
H124 H 0.7735 0.3313 0.6491 0.062 Uiso 1 1 calc R U . . .
C117 C 0.4001(3) 0.4712(4) 0.1803(3) 0.0552(19) Uani 1 1 d . . . . .
H117 H 0.3819 0.4626 0.2142 0.066 Uiso 1 1 calc R U . . .
C116 C 0.4103(3) 0.5292(3) 0.1001(3) 0.0492(17) Uani 1 1 d . . . . .
H116 H 0.3990 0.5605 0.0789 0.059 Uiso 1 1 calc R U . . .
C103 C 0.5609(3) 0.3486(4) -0.0646(3) 0.062(2) Uani 1 1 d . . . . .
H103 H 0.5908 0.3286 -0.0809 0.074 Uiso 1 1 calc R U . . .
C46 C 0.5099(3) 0.4896(3) 0.4246(3) 0.0430(15) Uani 1 1 d . . . . .
H46 H 0.5390 0.4998 0.4491 0.052 Uiso 1 1 calc R U . . .
C61 C 0.7762(3) 0.1621(3) 0.4428(3) 0.0408(14) Uani 1 1 d . . . . .
H61 H 0.7507 0.1920 0.4387 0.049 Uiso 1 1 calc R U . . .
C4 C 0.6410(3) 0.2035(4) 0.0424(3) 0.0550(19) Uani 1 1 d . . . . .
H4 H 0.6374 0.2284 0.0121 0.066 Uiso 1 1 calc R U . . .
C69 C 0.9838(3) 0.2798(3) 0.3232(3) 0.0487(17) Uani 1 1 d . . . . .
H69 H 1.0047 0.2919 0.2921 0.058 Uiso 1 1 calc R U . . .
C48 C 0.4240(3) 0.5116(3) 0.3788(4) 0.0536(19) Uani 1 1 d . . . . .
H48 H 0.3947 0.5371 0.3717 0.064 Uiso 1 1 calc R U . . .
C27 C 0.3585(3) 0.3134(3) 0.3413(3) 0.0445(15) Uani 1 1 d . . . . .
H27 H 0.3338 0.3230 0.3120 0.053 Uiso 1 1 calc R U . . .
C90 C 0.7654(4) 0.3254(4) -0.0054(3) 0.059(2) Uani 1 1 d . . . . .
H90 H 0.7877 0.3063 0.0210 0.071 Uiso 1 1 calc R U . . .
C122 C 0.8140(3) 0.3229(4) 0.5207(3) 0.056(2) Uani 1 1 d . . . . .
H122 H 0.8391 0.3029 0.4977 0.068 Uiso 1 1 calc R U . . .
C87 C 0.9483(4) 0.3561(4) 0.1642(4) 0.059(2) Uani 1 1 d . . . . .
H87 H 0.9512 0.3954 0.1659 0.071 Uiso 1 1 calc R U . . .
C82 C 0.8295(4) 0.1556(4) -0.0269(3) 0.057(2) Uani 1 1 d . . . . .
H82 H 0.8297 0.1374 -0.0618 0.068 Uiso 1 1 calc R U . . .
C111 C 0.6860(3) 0.4967(3) 0.1046(3) 0.0405(14) Uani 1 1 d . . . . .
H111 H 0.7214 0.5137 0.1082 0.049 Uiso 1 1 calc R U . . .
C93 C 0.7035(3) 0.3804(3) -0.0832(3) 0.0472(16) Uani 1 1 d . . . . .
H93 H 0.6813 0.3993 -0.1097 0.057 Uiso 1 1 calc R U . . .
C43 C 0.6076(4) 0.3202(4) 0.5561(4) 0.061(2) Uani 1 1 d . . . . .
H43 H 0.6377 0.2998 0.5713 0.073 Uiso 1 1 calc R U . . .
C12 C 0.4108(4) 0.1206(4) 0.0365(4) 0.071(3) Uani 1 1 d . . . . .
H12 H 0.3826 0.0930 0.0342 0.085 Uiso 1 1 calc R U . . .
C41 C 0.5179(4) 0.3663(4) 0.5663(3) 0.056(2) Uani 1 1 d . . . . .
H41 H 0.4868 0.3759 0.5887 0.068 Uiso 1 1 calc R U . . .
C89 C 0.9965(3) 0.3237(4) 0.1707(3) 0.058(2) Uani 1 1 d . . . . .
H89 H 1.0316 0.3405 0.1776 0.070 Uiso 1 1 calc R U . . .
C47 C 0.4659(3) 0.5248(3) 0.4166(4) 0.0530(19) Uani 1 1 d . . . . .
H47 H 0.4638 0.5585 0.4371 0.064 Uiso 1 1 calc R U . . .
C110 C 0.6381(3) 0.5270(3) 0.1121(4) 0.0502(18) Uani 1 1 d . . . . .
H110 H 0.6403 0.5655 0.1203 0.060 Uiso 1 1 calc R U . . .
C11 C 0.4442(5) 0.1309(4) -0.0085(4) 0.071(3) Uani 1 1 d . . . . .
H11 H 0.4391 0.1107 -0.0420 0.086 Uiso 1 1 calc R U . . .
C75 C 0.8280(4) 0.0966(3) 0.2268(3) 0.056(2) Uani 1 1 d . . . . .
H75 H 0.8290 0.0577 0.2207 0.068 Uiso 1 1 calc R U . . .
C94 C 0.7343(4) 0.3358(4) -0.0992(3) 0.061(2) Uani 1 1 d . . . . .
H94 H 0.7352 0.3244 -0.1369 0.073 Uiso 1 1 calc R U . . .
C16 C 0.3601(3) 0.2152(4) 0.1980(3) 0.0504(18) Uani 1 1 d . . . . .
H16 H 0.3722 0.1784 0.2051 0.061 Uiso 1 1 calc R U . . .
C123 C 0.8135(4) 0.3130(5) 0.5782(3) 0.072(3) Uani 1 1 d . . . . .
H123 H 0.8397 0.2883 0.5944 0.087 Uiso 1 1 calc R U . . .
C42 C 0.5624(5) 0.3342(4) 0.5884(3) 0.073(3) Uani 1 1 d . . . . .
H42 H 0.5609 0.3222 0.6259 0.088 Uiso 1 1 calc R U . . .
C64 C 0.8488(5) 0.0742(3) 0.4553(4) 0.066(2) Uani 1 1 d . . . . .
H64 H 0.8729 0.0432 0.4588 0.079 Uiso 1 1 calc R U . . .
C19 C 0.3233(4) 0.3211(5) 0.1780(3) 0.074(3) Uani 1 1 d . . . . .
H19 H 0.3099 0.3575 0.1710 0.089 Uiso 1 1 calc R U . . .
C65 C 0.8591(3) 0.1146(3) 0.4149(4) 0.0515(18) Uani 1 1 d . . . . .
H65 H 0.8914 0.1118 0.3923 0.062 Uiso 1 1 calc R U . . .
C105 C 0.4738(4) 0.3942(4) -0.0732(3) 0.062(2) Uani 1 1 d . . . . .
H105 H 0.4433 0.4059 -0.0953 0.075 Uiso 1 1 calc R U . . .
C104 C 0.5171(4) 0.3666(4) -0.0976(4) 0.064(2) Uani 1 1 d . . . . .
H104 H 0.5173 0.3599 -0.1364 0.077 Uiso 1 1 calc R U . . .
C13 C 0.4180(4) 0.1501(4) 0.0850(4) 0.066(3) Uani 1 1 d . . . . .
H13 H 0.3956 0.1420 0.1165 0.080 Uiso 1 1 calc R U . . .
C115 C 0.3852(3) 0.5185(3) 0.1515(3) 0.0543(18) Uani 1 1 d . . . . .
H115 H 0.3584 0.5435 0.1663 0.065 Uiso 1 1 calc R U . . .
C18 C 0.2888(4) 0.2821(6) 0.2048(4) 0.084(4) Uani 1 1 d . . . . .
H18 H 0.2523 0.2921 0.2160 0.100 Uiso 1 1 calc R U . . .
C17 C 0.3078(3) 0.2319(6) 0.2142(4) 0.074(3) Uani 1 1 d . . . . .
H17 H 0.2846 0.2061 0.2329 0.088 Uiso 1 1 calc R U . . .
C95 C 0.7643(4) 0.3075(4) -0.0590(4) 0.077(3) Uani 1 1 d . . . . .
H95 H 0.7844 0.2751 -0.0690 0.092 Uiso 1 1 calc R U . . .
C10 C 0.4839(5) 0.1698(4) -0.0049(3) 0.073(3) Uani 1 1 d . . . . .
H10 H 0.5074 0.1763 -0.0359 0.088 Uiso 1 1 calc R U . . .

loop_
_atom_site_aniso_label
_atom_site_aniso_U_11
_atom_site_aniso_U_22
_atom_site_aniso_U_33
_atom_site_aniso_U_23
_atom_site_aniso_U_13
_atom_site_aniso_U_12
Ag3 0.03020(18) 0.0296(2) 0.03122(19) -0.00260(16) 0.00204(15) -0.00345(15)
Ag1 0.02979(18) 0.0280(2) 0.0393(2) -0.00580(17) -0.00176(16) 0.00104(15)
Ag6 0.0407(2) 0.0275(2) 0.0333(2) 0.00261(17) -0.00127(17) -0.00320(17)
Ag5 0.0359(2) 0.0347(2) 0.0369(2) 0.00526(18) 0.00332(17) 0.00162(17)
Ag4 0.0562(3) 0.0320(2) 0.0429(3) -0.00428(19) -0.0102(2) 0.0069(2)
Ag2 0.0422(2) 0.0346(2) 0.0511(3) 0.0033(2) -0.0034(2) -0.00406(19)
P8 0.0241(6) 0.0267(7) 0.0314(7) -0.0017(5) -0.0019(5) 0.0000(5)
P4 0.0254(6) 0.0321(7) 0.0330(7) -0.0060(6) -0.0037(5) 0.0024(6)
S4 0.0261(6) 0.0322(7) 0.0386(7) -0.0009(6) -0.0009(5) -0.0016(5)
P5 0.0337(7) 0.0323(7) 0.0280(7) -0.0006(6) -0.0026(6) -0.0037(6)
S2 0.0332(7) 0.0294(7) 0.0514(9) 0.0051(6) 0.0041(6) -0.0029(6)
P3 0.0288(6) 0.0331(7) 0.0270(6) 0.0041(6) -0.0004(5) -0.0048(5)
P1 0.0310(7) 0.0378(8) 0.0346(8) -0.0049(6) 0.0025(6) 0.0013(6)
P7 0.0302(7) 0.0306(7) 0.0300(7) 0.0031(6) 0.0023(5) -0.0016(6)
P2 0.0296(6) 0.0281(7) 0.0352(7) -0.0025(6) 0.0013(6) 0.0012(5)
P6 0.0324(7) 0.0260(7) 0.0346(7) 0.0028(6) 0.0023(6) -0.0003(6)
S1 0.0465(8) 0.0301(7) 0.0315(7) -0.0006(6) -0.0032(6) 0.0039(6)
S3 0.0540(9) 0.0451(9) 0.0327(7) 0.0008(7) 0.0048(7) -0.0030(7)
N20 0.034(2) 0.024(2) 0.036(3) -0.001(2) 0.003(2) -0.002(2)
N19 0.030(2) 0.030(2) 0.030(2) 0.0003(19) -0.0006(19) -0.002(2)
N18 0.033(2) 0.028(3) 0.030(2) 0.0019(19) -0.0011(19) -0.0064(19)
N17 0.027(2) 0.032(3) 0.041(3) 0.000(2) -0.001(2) 0.001(2)
N14 0.046(3) 0.035(3) 0.037(3) -0.003(2) 0.002(2) -0.006(2)
C108 0.031(3) 0.033(3) 0.026(3) 0.000(2) 0.000(2) 0.000(2)
N11 0.050(3) 0.029(3) 0.037(3) 0.000(2) -0.002(2) 0.014(2)
N12 0.049(3) 0.031(3) 0.036(3) 0.002(2) 0.005(2) 0.008(2)
N13 0.046(3) 0.027(3) 0.052(3) 0.001(2) -0.007(3) 0.001(2)
N5 0.073(4) 0.041(3) 0.038(3) 0.001(2) 0.002(3) -0.019(3)
C126 0.037(3) 0.030(3) 0.029(3) -0.001(2) -0.001(2) 0.006(2)
N9 0.058(4) 0.034(3) 0.040(3) 0.003(2) -0.002(3) -0.003(3)
C39 0.030(3) 0.039(3) 0.040(3) -0.002(3) -0.003(2) -0.013(3)
C55 0.030(3) 0.033(3) 0.047(3) -0.006(3) -0.007(3) 0.005(2)
C121 0.025(3) 0.031(3) 0.034(3) -0.001(2) -0.005(2) 0.001(2)
C67 0.037(3) 0.030(3) 0.037(3) -0.006(2) -0.002(2) 0.006(2)
C97 0.031(3) 0.030(3) 0.030(3) 0.006(2) 0.004(2) 0.000(2)
C77 0.029(3) 0.035(3) 0.040(3) -0.010(3) 0.005(2) 0.001(3)
C57 0.032(3) 0.029(3) 0.035(3) 0.000(2) -0.002(2) -0.001(2)
C53 0.028(3) 0.026(3) 0.032(3) 0.001(2) -0.003(2) 0.000(2)
N15 0.064(4) 0.039(3) 0.058(4) -0.016(3) 0.013(3) -0.012(3)
C112 0.031(3) 0.029(3) 0.030(3) 0.003(2) 0.003(2) -0.010(2)
C54 0.020(2) 0.039(3) 0.028(3) -0.007(2) 0.001(2) -0.002(2)
C96 0.037(3) 0.033(3) 0.030(3) 0.004(2) 0.004(2) 0.006(3)
N10 0.074(4) 0.032(3) 0.041(3) 0.000(2) -0.007(3) 0.003(3)
C109 0.036(3) 0.030(3) 0.064(4) -0.006(3) -0.005(3) 0.000(3)
C21 0.034(3) 0.033(3) 0.031(3) -0.003(2) -0.001(2) -0.010(2)
C56 0.034(3) 0.025(3) 0.028(3) 0.000(2) -0.002(2) 0.001(2)
C37 0.035(3) 0.035(3) 0.032(3) 0.000(2) 0.000(2) -0.005(2)
C35 0.040(3) 0.050(4) 0.032(3) 0.004(3) -0.006(3) 0.005(3)
C120 0.051(4) 0.033(3) 0.046(4) 0.003(3) -0.014(3) 0.001(3)
C40 0.039(3) 0.050(4) 0.047(4) -0.011(3) 0.002(3) -0.018(3)
C91 0.035(3) 0.030(3) 0.039(3) 0.001(2) -0.002(2) -0.003(2)
N8 0.051(3) 0.034(3) 0.038(3) 0.004(2) -0.006(2) 0.007(2)
C32 0.035(3) 0.043(4) 0.033(3) 0.004(3) -0.001(2) -0.008(3)
C44 0.029(3) 0.044(3) 0.045(3) -0.005(3) -0.001(3) 0.009(3)
C49 0.032(3) 0.049(4) 0.072(5) -0.001(4) -0.007(3) 0.003(3)
C36 0.038(3) 0.037(3) 0.031(3) 0.001(2) 0.000(2) -0.001(3)
C14 0.043(3) 0.037(3) 0.029(3) 0.000(2) -0.006(2) 0.002(3)
C50 0.030(3) 0.032(3) 0.027(3) -0.005(2) -0.003(2) 0.007(2)
C51 0.030(3) 0.029(3) 0.034(3) -0.001(2) -0.002(2) 0.003(2)
C25 0.033(3) 0.038(3) 0.026(3) 0.009(2) -0.002(2) -0.006(2)
N16 0.057(4) 0.079(5) 0.052(4) -0.032(4) -0.006(3) 0.006(4)
C74 0.029(3) 0.035(3) 0.043(3) -0.003(3) 0.000(2) 0.000(2)
C58 0.032(3) 0.042(4) 0.045(4) 0.002(3) 0.002(3) -0.002(3)
C72 0.030(3) 0.038(3) 0.041(3) 0.000(3) -0.006(2) 0.001(3)
C114 0.041(3) 0.035(3) 0.054(4) 0.005(3) 0.000(3) 0.001(3)
C15 0.042(3) 0.056(4) 0.029(3) -0.007(3) -0.010(3) -0.001(3)
C52 0.037(3) 0.031(3) 0.033(3) -0.003(2) -0.006(2) 0.000(2)
C119 0.027(3) 0.032(3) 0.041(3) 0.008(2) -0.001(2) -0.003(2)
C26 0.038(3) 0.052(4) 0.027(3) 0.002(3) 0.002(2) -0.001(3)
C60 0.041(3) 0.026(3) 0.053(4) -0.004(3) -0.010(3) -0.002(3)
C33 0.050(4) 0.037(3) 0.035(3) 0.006(3) 0.011(3) -0.008(3)
C31 0.027(3) 0.037(3) 0.035(3) 0.007(2) -0.003(2) -0.008(2)
C99 0.048(4) 0.058(4) 0.034(3) -0.002(3) -0.003(3) -0.017(3)
C34 0.055(4) 0.036(3) 0.026(3) 0.008(2) 0.004(3) 0.015(3)
C22 0.052(4) 0.034(3) 0.035(3) -0.002(3) -0.001(3) 0.003(3)
C101 0.033(3) 0.039(3) 0.035(3) 0.010(3) 0.008(2) 0.004(3)
C7 0.057(4) 0.057(4) 0.027(3) 0.010(3) -0.002(3) -0.016(4)
C125 0.038(3) 0.050(4) 0.027(3) -0.003(3) -0.003(2) 0.002(3)
C84 0.041(3) 0.047(4) 0.029(3) -0.001(3) 0.005(3) -0.005(3)
C106 0.040(3) 0.029(3) 0.045(3) 0.004(3) 0.002(3) -0.013(3)
N7 0.123(8) 0.073(5) 0.035(3) 0.006(3) 0.009(4) -0.061(5)
C107 0.043(4) 0.050(4) 0.049(4) 0.006(3) -0.014(3) -0.007(3)
C3 0.034(3) 0.041(3) 0.036(3) 0.001(3) 0.001(2) 0.001(3)
C85 0.055(4) 0.051(4) 0.058(5) 0.008(4) 0.011(4) -0.008(4)
C6 0.052(4) 0.030(3) 0.046(4) -0.003(3) -0.007(3) 0.004(3)
C20 0.058(4) 0.071(5) 0.041(4) -0.001(4) -0.002(3) 0.017(4)
C113 0.037(3) 0.035(3) 0.041(3) 0.000(3) -0.003(3) -0.005(3)
C79 0.035(3) 0.043(4) 0.038(3) -0.002(3) 0.002(2) 0.004(3)
C9 0.074(5) 0.055(5) 0.041(4) -0.014(3) 0.001(3) -0.023(4)
C76 0.060(4) 0.033(3) 0.047(4) -0.010(3) 0.006(3) -0.004(3)
C63 0.083(6) 0.057(5) 0.063(5) 0.016(4) -0.012(5) -0.013(5)
C98 0.049(4) 0.044(4) 0.036(3) 0.006(3) 0.004(3) -0.016(3)
C92 0.054(4) 0.032(3) 0.030(3) -0.002(2) 0.001(3) 0.007(3)
C62 0.056(4) 0.065(5) 0.042(4) 0.009(4) -0.005(3) -0.019(4)
C73 0.064(4) 0.026(3) 0.054(4) -0.009(3) 0.006(3) -0.002(3)
C45 0.027(3) 0.044(4) 0.035(3) -0.011(3) 0.002(2) 0.001(2)
C5 0.052(4) 0.036(3) 0.026(3) -0.004(2) -0.003(3) 0.006(3)
C100 0.042(3) 0.038(3) 0.045(4) 0.005(3) 0.008(3) -0.011(3)
C118 0.045(3) 0.038(3) 0.042(4) 0.007(3) 0.006(3) 0.002(3)
C70 0.026(3) 0.048(4) 0.060(4) -0.004(3) -0.005(3) -0.003(3)
C23 0.058(4) 0.037(4) 0.042(4) 0.000(3) -0.002(3) 0.008(3)
C86 0.037(3) 0.047(4) 0.072(5) -0.016(4) 0.000(3) 0.000(3)
C38 0.043(4) 0.065(5) 0.043(4) 0.013(3) -0.001(3) -0.005(3)
C68 0.031(3) 0.055(4) 0.048(4) -0.008(3) 0.003(3) -0.006(3)
C66 0.036(3) 0.036(3) 0.043(3) -0.003(3) -0.003(3) -0.005(3)
C59 0.037(3) 0.038(3) 0.046(4) 0.015(3) -0.008(3) -0.009(3)
C28 0.027(3) 0.068(5) 0.048(4) 0.004(3) 0.004(3) 0.007(3)
C102 0.049(4) 0.048(4) 0.048(4) -0.012(3) 0.007(3) -0.009(3)
C71 0.038(3) 0.037(3) 0.045(4) 0.001(3) -0.007(3) 0.001(3)
C83 0.049(4) 0.065(5) 0.051(4) -0.021(4) 0.004(3) -0.011(4)
C24 0.047(4) 0.045(4) 0.034(3) 0.004(3) -0.004(3) 0.000(3)
C88 0.036(3) 0.074(6) 0.058(5) -0.009(4) -0.005(3) 0.001(4)
C8 0.075(6) 0.102(8) 0.031(4) 0.020(4) -0.012(4) -0.043(5)
N6 0.099(6) 0.061(4) 0.040(3) -0.005(3) 0.009(4) -0.053(4)
C78 0.044(4) 0.057(5) 0.045(4) -0.012(3) 0.006(3) -0.002(3)
C30 0.038(3) 0.057(4) 0.028(3) 0.005(3) -0.002(2) -0.003(3)
C29 0.045(4) 0.067(5) 0.034(3) -0.002(3) -0.002(3) 0.002(3)
C80 0.041(3) 0.050(4) 0.039(3) -0.004(3) 0.008(3) 0.003(3)
C81 0.055(4) 0.062(5) 0.036(3) 0.000(3) 0.006(3) -0.001(4)
C124 0.052(4) 0.062(5) 0.041(4) 0.016(3) -0.001(3) -0.003(4)
C117 0.053(4) 0.061(5) 0.051(4) -0.001(4) 0.003(3) 0.021(4)
C116 0.046(4) 0.041(4) 0.061(5) 0.003(3) -0.007(3) 0.006(3)
C103 0.049(4) 0.084(6) 0.053(4) -0.028(4) 0.012(3) -0.024(4)
C46 0.037(3) 0.040(4) 0.052(4) -0.019(3) -0.003(3) 0.004(3)
C61 0.041(3) 0.041(4) 0.040(3) 0.001(3) -0.002(3) -0.002(3)
C4 0.054(4) 0.071(5) 0.040(4) -0.002(4) -0.003(3) 0.007(4)
C69 0.043(4) 0.053(4) 0.050(4) -0.006(3) 0.008(3) -0.011(3)
C48 0.036(3) 0.057(5) 0.068(5) -0.002(4) 0.000(3) 0.022(3)
C27 0.040(3) 0.058(4) 0.035(3) 0.001(3) -0.003(3) 0.003(3)
C90 0.075(5) 0.061(5) 0.042(4) -0.006(4) -0.008(4) 0.019(4)
C122 0.059(4) 0.064(5) 0.045(4) 0.011(4) -0.002(3) 0.033(4)
C87 0.056(5) 0.055(5) 0.066(5) 0.009(4) -0.002(4) -0.017(4)
C82 0.069(5) 0.070(5) 0.032(4) -0.009(3) 0.006(3) 0.003(4)
C111 0.039(3) 0.033(3) 0.050(4) 0.000(3) -0.001(3) -0.001(3)
C93 0.055(4) 0.051(4) 0.035(3) -0.002(3) -0.005(3) -0.003(3)
C43 0.054(4) 0.071(6) 0.058(5) 0.022(4) -0.005(4) -0.017(4)
C12 0.067(6) 0.079(6) 0.066(6) -0.031(5) -0.005(4) -0.015(5)
C41 0.061(5) 0.063(5) 0.045(4) -0.007(4) 0.014(4) -0.034(4)
C89 0.038(4) 0.082(6) 0.054(4) -0.002(4) 0.006(3) -0.017(4)
C47 0.044(4) 0.036(4) 0.079(5) -0.010(4) 0.009(4) 0.004(3)
C110 0.043(4) 0.033(3) 0.075(5) -0.005(3) -0.010(4) 0.001(3)
C11 0.106(8) 0.062(5) 0.047(5) -0.022(4) -0.028(5) 0.012(5)
C75 0.088(6) 0.035(4) 0.047(4) -0.003(3) 0.007(4) -0.002(4)
C94 0.067(5) 0.071(6) 0.044(4) -0.017(4) 0.000(4) 0.019(4)
C16 0.042(4) 0.068(5) 0.041(4) -0.009(3) 0.003(3) -0.017(4)
C123 0.072(5) 0.099(7) 0.046(4) 0.028(5) 0.015(4) 0.040(5)
C42 0.102(7) 0.080(6) 0.037(4) 0.008(4) 0.000(4) -0.060(6)
C64 0.097(7) 0.035(4) 0.067(5) 0.011(4) -0.006(5) 0.010(4)
C19 0.069(5) 0.108(8) 0.045(4) -0.012(5) -0.009(4) 0.043(6)
C65 0.051(4) 0.039(4) 0.064(5) -0.001(3) -0.002(4) 0.009(3)
C105 0.072(5) 0.071(6) 0.044(4) 0.002(4) -0.017(4) -0.034(5)
C104 0.066(5) 0.079(6) 0.048(4) -0.025(4) 0.000(4) -0.036(5)
C13 0.073(6) 0.065(5) 0.061(5) -0.028(4) 0.010(4) -0.031(5)
C115 0.055(4) 0.051(4) 0.056(4) -0.009(4) 0.002(4) 0.014(3)
C18 0.042(4) 0.166(12) 0.042(4) -0.008(6) -0.008(3) 0.024(6)
C17 0.039(4) 0.128(9) 0.054(5) -0.024(6) -0.003(4) -0.010(5)
C95 0.089(7) 0.081(7) 0.059(5) -0.033(5) -0.014(5) 0.048(6)
C10 0.106(8) 0.079(7) 0.036(4) -0.016(4) 0.013(4) -0.016(6)

loop_
_atom_type_symbol
_atom_type_description
_atom_type_scat_dispersion_real
_atom_type_scat_dispersion_imag
_atom_type_scat_source
C C 0.0181 0.0091 'International Tables Vol C Tables 4.2.6.8 and 6.1.1.4'
H H 0.0000 0.0000 'International Tables Vol C Tables 4.2.6.8 and 6.1.1.4'
Ag Ag 0.1306 4.2820 'International Tables Vol C Tables 4.2.6.8 and 6.1.1.4'
N N 0.0311 0.0180 'International Tables Vol C Tables 4.2.6.8 and 6.1.1.4'
P P 0.2955 0.4335 'International Tables Vol C Tables 4.2.6.8 and 6.1.1.4'
S S 0.3331 0.5567 'International Tables Vol C Tables 4.2.6.8 and 6.1.1.4'

loop_
_geom_angle_atom_site_label_1
_geom_angle_atom_site_label_2
_geom_angle_atom_site_label_3
_geom_angle
_geom_angle_site_symmetry_1
_geom_angle_site_symmetry_3
_geom_angle_publ_flag
Ag2 Ag3 Ag4 55.661(16) . . ?
P4 Ag3 Ag4 139.97(4) . . ?
P4 Ag3 Ag2 96.61(4) . . ?
P4 Ag3 S4 109.42(5) . . ?
P4 Ag3 S1 101.19(5) . . ?
S4 Ag3 Ag4 78.90(4) . . ?
S4 Ag3 Ag2 53.95(3) . . ?
S4 Ag3 S1 126.59(5) . . ?
P3 Ag3 Ag4 95.48(4) . . ?
P3 Ag3 Ag2 144.41(4) . . ?
P3 Ag3 P4 118.44(5) . . ?
P3 Ag3 S4 104.57(5) . . ?
P3 Ag3 S1 97.35(5) . . ?
S1 Ag3 Ag4 50.64(3) . . ?
S1 Ag3 Ag2 80.45(4) . . ?
P8 Ag1 Ag2 100.19(4) . . ?
P8 Ag1 S4 110.63(5) . . ?
P8 Ag1 P2 127.57(5) . . ?
P8 Ag1 S3 103.07(5) . . ?
S4 Ag1 Ag2 54.78(3) . . ?
S4 Ag1 S3 102.81(5) . . ?
P2 Ag1 Ag2 132.00(4) . . ?
P2 Ag1 S4 104.63(5) . . ?
P2 Ag1 S3 105.50(5) . . ?
S3 Ag1 Ag2 52.14(4) . . ?
P5 Ag6 Ag4 94.04(4) . . ?
P5 Ag6 S2 113.96(5) . . ?
P5 Ag6 S1 99.32(5) . . ?
S2 Ag6 Ag4 54.31(4) . . ?
P6 Ag6 Ag4 134.34(4) . . ?
P6 Ag6 P5 131.18(5) . . ?
P6 Ag6 S2 102.39(5) . . ?
P6 Ag6 S1 105.26(5) . . ?
S1 Ag6 Ag4 53.01(4) . . ?
S1 Ag6 S2 100.23(5) . . ?
S2 Ag5 S3 123.70(5) . . ?
P1 Ag5 S2 118.25(5) . . ?
P1 Ag5 P7 119.23(5) . . ?
P1 Ag5 S3 92.05(6) . . ?
P7 Ag5 S2 90.78(5) . . ?
P7 Ag5 S3 115.53(5) . . ?
Ag6 Ag4 Ag3 115.71(2) . . ?
Ag2 Ag4 Ag3 61.506(16) . . ?
Ag2 Ag4 Ag6 125.97(2) . . ?
S2 Ag4 Ag3 158.02(4) . . ?
S2 Ag4 Ag6 61.06(4) . . ?
S2 Ag4 Ag2 101.58(4) . . ?
S1 Ag4 Ag3 57.00(4) . . ?
S1 Ag4 Ag6 59.68(4) . . ?
S1 Ag4 Ag2 87.80(4) . . ?
S1 Ag4 S2 111.79(5) . . ?
N11 Ag4 Ag3 86.84(14) . . ?
N11 Ag4 Ag6 149.65(15) . . ?
N11 Ag4 Ag2 81.85(15) . . ?
N11 Ag4 S2 105.45(15) . . ?
N11 Ag4 S1 142.64(15) . . ?
Ag1 Ag2 Ag3 106.23(2) . . ?
Ag4 Ag2 Ag3 62.833(17) . . ?
Ag4 Ag2 Ag1 127.07(2) . . ?
S4 Ag2 Ag3 54.45(3) . . ?
S4 Ag2 Ag1 55.73(3) . . ?
S4 Ag2 Ag4 83.44(4) . . ?
S3 Ag2 Ag3 165.41(5) . . ?
S3 Ag2 Ag1 60.07(4) . . ?
S3 Ag2 Ag4 119.92(4) . . ?
S3 Ag2 S4 110.98(5) . . ?
N8 Ag2 Ag3 82.98(16) . . ?
N8 Ag2 Ag1 153.27(15) . . ?
N8 Ag2 Ag4 79.58(15) . . ?
N8 Ag2 S4 137.27(16) . . ?
N8 Ag2 S3 111.51(16) . . ?
C121 P8 Ag1 119.0(2) . . ?
C54 P8 Ag1 106.92(18) . . ?
C54 P8 C121 103.9(3) . . ?
C56 P8 Ag1 117.22(19) . . ?
C56 P8 C121 102.4(3) . . ?
C56 P8 C54 106.0(3) . . ?
C39 P4 Ag3 110.6(2) . . ?
C39 P4 C50 104.3(3) . . ?
C50 P4 Ag3 109.55(19) . . ?
C45 P4 Ag3 120.8(2) . . ?
C45 P4 C39 104.6(3) . . ?
C45 P4 C50 105.7(3) . . ?
Ag3 S4 Ag1 133.76(6) . . ?
Ag2 S4 Ag3 71.60(4) . . ?
Ag2 S4 Ag1 69.49(4) . . ?
C119 S4 Ag3 104.99(19) . . ?
C119 S4 Ag1 104.84(19) . . ?
C119 S4 Ag2 99.0(2) . . ?
C21 P5 Ag6 110.81(19) . . ?
C14 P5 Ag6 117.8(2) . . ?
C14 P5 C21 105.8(3) . . ?
C15 P5 Ag6 114.4(2) . . ?
C15 P5 C21 101.6(3) . . ?
C15 P5 C14 104.9(3) . . ?
Ag5 S2 Ag6 142.69(6) . . ?
Ag4 S2 Ag6 64.63(4) . . ?
Ag4 S2 Ag5 98.58(6) . . ?
C3 S2 Ag6 108.4(2) . . ?
C3 S2 Ag5 108.3(2) . . ?
C3 S2 Ag4 106.8(2) . . ?
C37 P3 Ag3 120.0(2) . . ?
C37 P3 C25 105.3(3) . . ?
C37 P3 C31 105.0(3) . . ?
C25 P3 Ag3 111.60(19) . . ?
C31 P3 Ag3 105.6(2) . . ?
C31 P3 C25 108.7(3) . . ?
C77 P1 Ag5 116.46(19) . . ?
C84 P1 Ag5 112.0(2) . . ?
C84 P1 C77 99.9(3) . . ?
C84 P1 C79 104.9(3) . . ?
C79 P1 Ag5 117.2(2) . . ?
C79 P1 C77 104.5(3) . . ?
C97 P7 Ag5 118.28(19) . . ?
C97 P7 C112 102.1(3) . . ?
C112 P7 Ag5 115.00(18) . . ?
C91 P7 Ag5 112.9(2) . . ?
C91 P7 C97 103.0(3) . . ?
C91 P7 C112 103.8(3) . . ?
C67 P2 Ag1 105.81(19) . . ?
C67 P2 C74 104.7(3) . . ?
C74 P2 Ag1 115.7(2) . . ?
C66 P2 Ag1 118.5(2) . . ?
C66 P2 C67 104.8(3) . . ?
C66 P2 C74 105.9(3) . . ?
C108 P6 Ag6 113.8(2) . . ?
C106 P6 Ag6 111.3(2) . . ?
C106 P6 C108 101.7(3) . . ?
C113 P6 Ag6 116.4(2) . . ?
C113 P6 C108 104.4(3) . . ?
C113 P6 C106 108.0(3) . . ?
Ag6 S1 Ag3 138.08(6) . . ?
Ag4 S1 Ag3 72.36(4) . . ?
Ag4 S1 Ag6 67.32(4) . . ?
C5 S1 Ag3 95.3(2) . . ?
C5 S1 Ag6 102.8(2) . . ?
C5 S1 Ag4 100.7(2) . . ?
Ag5 S3 Ag1 134.18(7) . . ?
Ag2 S3 Ag1 67.79(4) . . ?
Ag2 S3 Ag5 88.90(6) . . ?
C7 S3 Ag1 111.5(2) . . ?
C7 S3 Ag5 111.8(2) . . ?
C7 S3 Ag2 102.7(3) . . ?
C112 N20 C108 119.2(5) . . ?
C50 N19 C54 118.9(5) . . ?
C21 N18 C25 118.6(5) . . ?
C77 N17 C74 119.6(5) . . ?
N15 N14 H14 123.7 . . ?
C3 N14 H14 123.7 . . ?
C3 N14 N15 112.5(6) . . ?
N20 C108 P6 112.3(4) . . ?
N20 C108 C109 121.5(5) . . ?
C109 C108 P6 126.1(5) . . ?
N12 N11 Ag4 124.6(4) . . ?
N12 N11 C119 108.6(5) . . ?
C119 N11 Ag4 126.0(4) . . ?
N13 N12 N11 110.8(5) . . ?
N12 N13 C120 106.2(5) . . ?
C7 N5 H5 123.3 . . ?
N6 N5 H5 123.3 . . ?
N6 N5 C7 113.5(8) . . ?
C121 C126 H126 119.8 . . ?
C121 C126 C125 120.3(6) . . ?
C125 C126 H126 119.8 . . ?
N10 N9 N8 110.3(6) . . ?
C40 C39 P4 122.5(5) . . ?
C38 C39 P4 118.4(5) . . ?
C38 C39 C40 119.0(7) . . ?
C56 C55 H55 119.9 . . ?
C56 C55 C60 120.2(6) . . ?
C60 C55 H55 119.9 . . ?
C126 C121 P8 124.2(5) . . ?
C126 C121 C122 119.1(6) . . ?
C122 C121 P8 116.7(5) . . ?
C72 C67 P2 118.8(5) . . ?
C72 C67 C68 119.1(6) . . ?
C68 C67 P2 121.2(5) . . ?
C96 C97 P7 124.3(5) . . ?
C96 C97 C98 118.8(6) . . ?
C98 C97 P7 116.9(4) . . ?
N17 C77 P1 112.4(5) . . ?
N17 C77 C76 122.7(6) . . ?
C76 C77 P1 124.9(5) . . ?
C56 C57 H57 119.9 . . ?
C58 C57 H57 119.9 . . ?
C58 C57 C56 120.1(6) . . ?
C54 C53 H53 121.0 . . ?
C52 C53 H53 121.0 . . ?
C52 C53 C54 117.9(5) . . ?
N16 N15 N14 106.0(6) . . ?
N20 C112 P7 113.6(4) . . ?
N20 C112 C111 122.2(6) . . ?
C111 C112 P7 124.1(5) . . ?
N19 C54 P8 112.1(4) . . ?
N19 C54 C53 122.4(5) . . ?
C53 C54 P8 125.3(4) . . ?
C97 C96 H96 120.0 . . ?
C97 C96 C101 120.0(6) . . ?
C101 C96 H96 120.0 . . ?
N9 N10 C6 107.8(6) . . ?
C108 C109 H109 120.9 . . ?
C110 C109 C108 118.2(6) . . ?
C110 C109 H109 120.9 . . ?
N18 C21 P5 110.1(4) . . ?
N18 C21 C22 123.1(6) . . ?
C22 C21 P5 126.7(5) . . ?
C55 C56 P8 122.0(5) . . ?
C55 C56 C57 119.1(6) . . ?
C57 C56 P8 118.8(4) . . ?
C32 C37 P3 122.1(5) . . ?
C36 C37 P3 118.7(5) . . ?
C36 C37 C32 119.1(6) . . ?
C36 C35 H35 119.5 . . ?
C36 C35 C34 121.0(6) . . ?
C34 C35 H35 119.5 . . ?
N13 C120 H120 125.4 . . ?
N13 C120 C119 109.2(6) . . ?
C119 C120 H120 125.4 . . ?
C39 C40 H40 119.1 . . ?
C41 C40 C39 121.8(8) . . ?
C41 C40 H40 119.1 . . ?
C92 C91 P7 123.4(5) . . ?
C90 C91 P7 118.6(5) . . ?
C90 C91 C92 117.8(6) . . ?
N9 N8 Ag2 121.4(4) . . ?
N9 N8 C5 108.7(6) . . ?
C5 N8 Ag2 126.3(5) . . ?
C37 C32 H32 120.3 . . ?
C33 C32 C37 119.3(6) . . ?
C33 C32 H32 120.3 . . ?
C49 C44 H44 119.7 . . ?
C49 C44 C45 120.7(6) . . ?
C45 C44 H44 119.7 . . ?
C44 C49 H49 120.0 . . ?
C44 C49 C48 120.1(7) . . ?
C48 C49 H49 120.0 . . ?
C37 C36 H36 119.8 . . ?
C35 C36 C37 120.4(6) . . ?
C35 C36 H36 119.8 . . ?
C9 C14 P5 118.1(5) . . ?
C9 C14 C13 119.5(7) . . ?
C13 C14 P5 122.3(6) . . ?
N19 C50 P4 112.2(4) . . ?
N19 C50 C51 122.6(5) . . ?
C51 C50 P4 124.9(4) . . ?
C50 C51 H51 121.1 . . ?
C52 C51 C50 117.8(5) . . ?
C52 C51 H51 121.1 . . ?
N18 C25 P3 113.0(5) . . ?
N18 C25 C24 121.4(6) . . ?
C24 C25 P3 124.6(5) . . ?
N15 N16 C4 109.5(6) . . ?
N17 C74 P2 111.4(4) . . ?
N17 C74 C73 121.7(6) . . ?
C73 C74 P2 126.9(5) . . ?
C57 C58 H58 119.8 . . ?
C57 C58 C59 120.4(6) . . ?
C59 C58 H58 119.8 . . ?
C67 C72 H72 119.7 . . ?
C67 C72 C71 120.6(6) . . ?
C71 C72 H72 119.7 . . ?
C113 C114 H114 119.9 . . ?
C116 C114 H114 119.9 . . ?
C116 C114 C113 120.1(7) . . ?
C20 C15 P5 118.8(6) . . ?
C20 C15 C16 118.2(7) . . ?
C16 C15 P5 123.0(6) . . ?
C53 C52 C51 120.3(6) . . ?
C53 C52 H52 119.9 . . ?
C51 C52 H52 119.9 . . ?
N11 C119 S4 122.7(5) . . ?
N11 C119 C120 105.2(6) . . ?
C120 C119 S4 132.0(5) . . ?
C31 C26 H26 119.6 . . ?
C31 C26 C27 120.8(6) . . ?
C27 C26 H26 119.6 . . ?
C55 C60 H60 120.0 . . ?
C59 C60 C55 120.0(6) . . ?
C59 C60 H60 120.0 . . ?
C32 C33 H33 119.5 . . ?
C34 C33 C32 120.9(6) . . ?
C34 C33 H33 119.5 . . ?
C26 C31 P3 124.7(5) . . ?
C26 C31 C30 117.4(6) . . ?
C30 C31 P3 117.1(4) . . ?
C98 C99 H99 119.9 . . ?
C100 C99 H99 119.9 . . ?
C100 C99 C98 120.1(6) . . ?
C35 C34 H34 120.4 . . ?
C33 C34 C35 119.2(6) . . ?
C33 C34 H34 120.4 . . ?
C21 C22 H22 121.0 . . ?
C21 C22 C23 118.1(6) . . ?
C23 C22 H22 121.0 . . ?
C96 C101 H101 119.5 . . ?
C100 C101 C96 121.0(6) . . ?
C100 C101 H101 119.5 . . ?
N5 C7 S3 128.8(6) . . ?
N5 C7 C8 101.8(7) . . ?
C8 C7 S3 129.2(8) . . ?
C126 C125 H125 119.7 . . ?
C124 C125 C126 120.5(6) . . ?
C124 C125 H125 119.7 . . ?
C85 C84 P1 119.9(6) . . ?
C86 C84 P1 122.5(5) . . ?
C86 C84 C85 117.7(7) . . ?
C107 C106 P6 123.6(6) . . ?
C102 C106 P6 118.0(6) . . ?
C102 C106 C107 118.4(7) . . ?
N6 N7 C8 110.0(7) . . ?
C106 C107 H107 120.0 . . ?
C105 C107 C106 119.9(8) . . ?
C105 C107 H107 120.0 . . ?
N14 C3 S2 128.0(5) . . ?
N14 C3 C4 103.1(6) . . ?
C4 C3 S2 128.8(6) . . ?
C84 C85 H85 119.6 . . ?
C87 C85 C84 120.9(8) . . ?
C87 C85 H85 119.6 . . ?
N10 C6 H6 126.1 . . ?
N10 C6 C5 107.7(6) . . ?
C5 C6 H6 126.1 . . ?
C15 C20 H20 120.3 . . ?
C15 C20 C19 119.3(9) . . ?
C19 C20 H20 120.3 . . ?
C114 C113 P6 124.3(5) . . ?
C118 C113 P6 116.5(5) . . ?
C118 C113 C114 119.0(6) . . ?
C78 C79 P1 117.9(5) . . ?
C78 C79 C80 119.7(6) . . ?
C80 C79 P1 122.3(5) . . ?
C14 C9 H9 120.4 . . ?
C14 C9 C10 119.3(8) . . ?
C10 C9 H9 120.4 . . ?
C77 C76 H76 121.5 . . ?
C75 C76 C77 117.0(7) . . ?
C75 C76 H76 121.5 . . ?
C62 C63 H63 119.7 . . ?
C62 C63 C64 120.6(8) . . ?
C64 C63 H63 119.7 . . ?
C97 C98 H98 119.6 . . ?
C99 C98 C97 120.8(6) . . ?
C99 C98 H98 119.6 . . ?
C91 C92 H92 119.5 . . ?
C93 C92 C91 121.1(6) . . ?
C93 C92 H92 119.5 . . ?
C63 C62 H62 119.9 . . ?
C63 C62 C61 120.2(8) . . ?
C61 C62 H62 119.9 . . ?
C74 C73 H73 120.6 . . ?
C75 C73 C74 118.8(7) . . ?
C75 C73 H73 120.6 . . ?
C44 C45 P4 118.0(5) . . ?
C44 C45 C46 118.8(6) . . ?
C46 C45 P4 123.2(5) . . ?
N8 C5 S1 123.8(5) . . ?
N8 C5 C6 105.3(6) . . ?
C6 C5 S1 130.9(6) . . ?
C99 C100 C101 119.2(6) . . ?
C99 C100 H100 120.4 . . ?
C101 C100 H100 120.4 . . ?
C113 C118 H118 119.5 . . ?
C117 C118 C113 121.0(7) . . ?
C117 C118 H118 119.5 . . ?
C71 C70 H70 119.9 . . ?
C69 C70 H70 119.9 . . ?
C69 C70 C71 120.2(6) . . ?
C22 C23 H23 120.4 . . ?
C24 C23 C22 119.2(6) . . ?
C24 C23 H23 120.4 . . ?
C84 C86 H86 119.2 . . ?
C84 C86 C88 121.6(7) . . ?
C88 C86 H86 119.2 . . ?
C39 C38 H38 119.7 . . ?
C39 C38 C43 120.6(8) . . ?
C43 C38 H38 119.7 . . ?
C67 C68 H68 120.7 . . ?
C69 C68 C67 118.7(7) . . ?
C69 C68 H68 120.7 . . ?
C61 C66 P2 118.4(5) . . ?
C65 C66 P2 124.0(6) . . ?
C65 C66 C61 117.6(7) . . ?
C58 C59 H59 120.0 . . ?
C60 C59 C58 120.1(6) . . ?
C60 C59 H59 120.0 . . ?
C29 C28 H28 121.0 . . ?
C27 C28 H28 121.0 . . ?
C27 C28 C29 118.0(7) . . ?
C106 C102 H102 119.6 . . ?
C103 C102 C106 120.8(8) . . ?
C103 C102 H102 119.6 . . ?
C72 C71 H71 120.4 . . ?
C70 C71 C72 119.2(6) . . ?
C70 C71 H71 120.4 . . ?
C78 C83 H83 120.5 . . ?
C78 C83 C82 119.1(7) . . ?
C82 C83 H83 120.5 . . ?
C25 C24 H24 120.2 . . ?
C23 C24 C25 119.5(6) . . ?
C23 C24 H24 120.2 . . ?
C86 C88 H88 119.9 . . ?
C89 C88 C86 120.3(8) . . ?
C89 C88 H88 119.9 . . ?
C7 C8 H8 125.9 . . ?
N7 C8 C7 108.1(9) . . ?
N7 C8 H8 125.9 . . ?
N7 N6 N5 106.5(8) . . ?
C79 C78 C83 120.8(7) . . ?
C79 C78 H78 119.6 . . ?
C83 C78 H78 119.6 . . ?
C31 C30 H30 119.1 . . ?
C29 C30 C31 121.8(6) . . ?
C29 C30 H30 119.1 . . ?
C28 C29 H29 119.6 . . ?
C30 C29 C28 120.9(6) . . ?
C30 C29 H29 119.6 . . ?
C79 C80 H80 120.5 . . ?
C79 C80 C81 119.0(7) . . ?
C81 C80 H80 120.5 . . ?
C80 C81 H81 119.9 . . ?
C82 C81 C80 120.2(7) . . ?
C82 C81 H81 119.9 . . ?
C125 C124 H124 120.0 . . ?
C123 C124 C125 120.0(7) . . ?
C123 C124 H124 120.0 . . ?
C118 C117 H117 119.7 . . ?
C118 C117 C115 120.7(8) . . ?
C115 C117 H117 119.7 . . ?
C114 C116 H116 119.9 . . ?
C114 C116 C115 120.2(7) . . ?
C115 C116 H116 119.9 . . ?
C102 C103 H103 119.5 . . ?
C102 C103 C104 121.0(8) . . ?
C104 C103 H103 119.5 . . ?
C45 C46 H46 119.8 . . ?
C47 C46 C45 120.4(7) . . ?
C47 C46 H46 119.8 . . ?
C62 C61 C66 121.1(7) . . ?
C62 C61 H61 119.5 . . ?
C66 C61 H61 119.5 . . ?
N16 C4 C3 108.9(7) . . ?
N16 C4 H4 125.5 . . ?
C3 C4 H4 125.5 . . ?
C70 C69 C68 122.2(7) . . ?
C70 C69 H69 118.9 . . ?
C68 C69 H69 118.9 . . ?
C49 C48 H48 120.3 . . ?
C49 C48 C47 119.4(7) . . ?
C47 C48 H48 120.3 . . ?
C26 C27 H27 119.4 . . ?
C28 C27 C26 121.1(6) . . ?
C28 C27 H27 119.4 . . ?
C91 C90 H90 119.5 . . ?
C95 C90 C91 121.0(8) . . ?
C95 C90 H90 119.5 . . ?
C121 C122 H122 119.8 . . ?
C121 C122 C123 120.4(7) . . ?
C123 C122 H122 119.8 . . ?
C85 C87 H87 119.2 . . ?
C85 C87 C89 121.7(8) . . ?
C89 C87 H87 119.2 . . ?
C83 C82 H82 119.4 . . ?
C81 C82 C83 121.2(7) . . ?
C81 C82 H82 119.4 . . ?
C112 C111 H111 120.6 . . ?
C110 C111 C112 118.9(6) . . ?
C110 C111 H111 120.6 . . ?
C92 C93 H93 119.7 . . ?
C94 C93 C92 120.6(7) . . ?
C94 C93 H93 119.7 . . ?
C38 C43 H43 120.6 . . ?
C42 C43 C38 118.8(8) . . ?
C42 C43 H43 120.6 . . ?
C11 C12 H12 119.9 . . ?
C11 C12 C13 120.2(9) . . ?
C13 C12 H12 119.9 . . ?
C40 C41 H41 120.6 . . ?
C40 C41 C42 118.8(8) . . ?
C42 C41 H41 120.6 . . ?
C88 C89 C87 117.9(7) . . ?
C88 C89 H89 121.1 . . ?
C87 C89 H89 121.1 . . ?
C46 C47 C48 120.5(7) . . ?
C46 C47 H47 119.8 . . ?
C48 C47 H47 119.8 . . ?
C109 C110 H110 120.0 . . ?
C111 C110 C109 120.0(7) . . ?
C111 C110 H110 120.0 . . ?
C12 C11 H11 120.3 . . ?
C10 C11 C12 119.5(8) . . ?
C10 C11 H11 120.3 . . ?
C76 C75 H75 119.9 . . ?
C73 C75 C76 120.2(7) . . ?
C73 C75 H75 119.9 . . ?
C93 C94 H94 120.9 . . ?
C93 C94 C95 118.2(7) . . ?
C95 C94 H94 120.9 . . ?
C15 C16 H16 120.0 . . ?
C17 C16 C15 120.0(9) . . ?
C17 C16 H16 120.0 . . ?
C124 C123 C122 119.6(7) . . ?
C124 C123 H123 120.2 . . ?
C122 C123 H123 120.2 . . ?
C43 C42 C41 120.9(7) . . ?
C43 C42 H42 119.6 . . ?
C41 C42 H42 119.6 . . ?
C63 C64 H64 120.2 . . ?
C65 C64 C63 119.6(8) . . ?
C65 C64 H64 120.2 . . ?
C20 C19 H19 119.7 . . ?
C20 C19 C18 120.7(10) . . ?
C18 C19 H19 119.7 . . ?
C66 C65 C64 120.9(8) . . ?
C66 C65 H65 119.6 . . ?
C64 C65 H65 119.6 . . ?
C107 C105 H105 119.5 . . ?
C104 C105 C107 121.1(8) . . ?
C104 C105 H105 119.5 . . ?
C103 C104 H104 120.6 . . ?
C105 C104 C103 118.8(8) . . ?
C105 C104 H104 120.6 . . ?
C14 C13 C12 120.1(8) . . ?
C14 C13 H13 120.0 . . ?
C12 C13 H13 120.0 . . ?
C117 C115 C116 119.0(7) . . ?
C117 C115 H115 120.5 . . ?
C116 C115 H115 120.5 . . ?
C19 C18 H18 120.4 . . ?
C17 C18 C19 119.2(9) . . ?
C17 C18 H18 120.4 . . ?
C16 C17 H17 118.7 . . ?
C18 C17 C16 122.5(10) . . ?
C18 C17 H17 118.7 . . ?
C90 C95 C94 121.2(8) . . ?
C90 C95 H95 119.4 . . ?
C94 C95 H95 119.4 . . ?
C9 C10 H10 119.3 . . ?
C11 C10 C9 121.4(9) . . ?
C11 C10 H10 119.3 . . ?

loop_
_geom_bond_atom_site_label_1
_geom_bond_atom_site_label_2
_geom_bond_distance
_geom_bond_site_symmetry_2
_geom_bond_publ_flag
Ag3 Ag4 3.0736(7) . ?
Ag3 Ag2 3.0363(6) . ?
Ag3 P4 2.4591(15) . ?
Ag3 S4 2.6034(14) . ?
Ag3 P3 2.4555(14) . ?
Ag3 S1 2.7049(15) . ?
Ag1 Ag2 2.9661(7) . ?
Ag1 P8 2.4422(15) . ?
Ag1 S4 2.6169(14) . ?
Ag1 P2 2.4450(15) . ?
Ag1 S3 2.7764(17) . ?
Ag6 Ag4 2.8807(7) . ?
Ag6 P5 2.4527(15) . ?
Ag6 S2 2.7899(16) . ?
Ag6 P6 2.4406(15) . ?
Ag6 S1 2.6951(15) . ?
Ag5 S2 2.7221(16) . ?
Ag5 P1 2.5155(16) . ?
Ag5 P7 2.5162(15) . ?
Ag5 S3 2.7429(17) . ?
Ag4 Ag2 2.8527(7) . ?
Ag4 S2 2.5894(17) . ?
Ag4 S1 2.4937(16) . ?
Ag4 N11 2.185(5) . ?
Ag2 S4 2.5871(16) . ?
Ag2 S3 2.5296(18) . ?
Ag2 N8 2.237(5) . ?
P8 C121 1.833(6) . ?
P8 C54 1.832(6) . ?
P8 C56 1.833(6) . ?
P4 C39 1.838(7) . ?
P4 C50 1.841(6) . ?
P4 C45 1.822(6) . ?
S4 C119 1.756(7) . ?
P5 C21 1.836(6) . ?
P5 C14 1.825(6) . ?
P5 C15 1.828(7) . ?
S2 C3 1.743(7) . ?
P3 C37 1.812(6) . ?
P3 C25 1.820(6) . ?
P3 C31 1.814(6) . ?
P1 C77 1.841(7) . ?
P1 C84 1.824(7) . ?
P1 C79 1.841(7) . ?
P7 C97 1.831(6) . ?
P7 C112 1.831(6) . ?
P7 C91 1.825(7) . ?
P2 C67 1.828(6) . ?
P2 C74 1.843(7) . ?
P2 C66 1.820(7) . ?
P6 C108 1.829(6) . ?
P6 C106 1.826(7) . ?
P6 C113 1.825(7) . ?
S1 C5 1.748(7) . ?
S3 C7 1.725(8) . ?
N20 C108 1.348(8) . ?
N20 C112 1.336(7) . ?
N19 C54 1.342(7) . ?
N19 C50 1.341(7) . ?
N18 C21 1.344(8) . ?
N18 C25 1.352(7) . ?
N17 C77 1.317(8) . ?
N17 C74 1.327(8) . ?
N14 H14 0.8800 . ?
N14 N15 1.341(8) . ?
N14 C3 1.340(8) . ?
C108 C109 1.406(9) . ?
N11 N12 1.327(8) . ?
N11 C119 1.362(8) . ?
N12 N13 1.329(8) . ?
N13 C120 1.358(9) . ?
N5 H5 0.8800 . ?
N5 C7 1.357(11) . ?
N5 N6 1.332(8) . ?
C126 H126 0.9500 . ?
C126 C121 1.356(8) . ?
C126 C125 1.402(8) . ?
N9 N10 1.320(9) . ?
N9 N8 1.328(8) . ?
C39 C40 1.394(10) . ?
C39 C38 1.393(10) . ?
C55 H55 0.9500 . ?
C55 C56 1.383(8) . ?
C55 C60 1.393(9) . ?
C121 C122 1.389(9) . ?
C67 C72 1.393(9) . ?
C67 C68 1.402(10) . ?
C97 C96 1.378(8) . ?
C97 C98 1.394(9) . ?
C77 C76 1.405(9) . ?
C57 H57 0.9500 . ?
C57 C56 1.398(8) . ?
C57 C58 1.366(9) . ?
C53 H53 0.9500 . ?
C53 C54 1.406(8) . ?
C53 C52 1.386(8) . ?
N15 N16 1.313(10) . ?
C112 C111 1.388(9) . ?
C96 H96 0.9500 . ?
C96 C101 1.388(9) . ?
N10 C6 1.346(10) . ?
C109 H109 0.9500 . ?
C109 C110 1.381(10) . ?
C21 C22 1.378(9) . ?
C37 C32 1.407(8) . ?
C37 C36 1.395(8) . ?
C35 H35 0.9500 . ?
C35 C36 1.385(9) . ?
C35 C34 1.378(10) . ?
C120 H120 0.9500 . ?
C120 C119 1.384(9) . ?
C40 H40 0.9500 . ?
C40 C41 1.349(11) . ?
C91 C92 1.390(9) . ?
C91 C90 1.368(10) . ?
N8 C5 1.354(9) . ?
C32 H32 0.9500 . ?
C32 C33 1.396(9) . ?
C44 H44 0.9500 . ?
C44 C49 1.384(9) . ?
C44 C45 1.390(9) . ?
C49 H49 0.9500 . ?
C49 C48 1.388(11) . ?
C36 H36 0.9500 . ?
C14 C9 1.361(10) . ?
C14 C13 1.383(10) . ?
C50 C51 1.402(8) . ?
C51 H51 0.9500 . ?
C51 C52 1.392(9) . ?
C25 C24 1.387(9) . ?
N16 C4 1.343(12) . ?
C74 C73 1.387(9) . ?
C58 H58 0.9500 . ?
C58 C59 1.388(10) . ?
C72 H72 0.9500 . ?
C72 C71 1.400(9) . ?
C114 H114 0.9500 . ?
C114 C113 1.386(9) . ?
C114 C116 1.384(10) . ?
C15 C20 1.390(11) . ?
C15 C16 1.417(10) . ?
C52 H52 0.9500 . ?
C26 H26 0.9500 . ?
C26 C31 1.391(8) . ?
C26 C27 1.395(10) . ?
C60 H60 0.9500 . ?
C60 C59 1.365(10) . ?
C33 H33 0.9500 . ?
C33 C34 1.390(10) . ?
C31 C30 1.410(9) . ?
C99 H99 0.9500 . ?
C99 C98 1.382(9) . ?
C99 C100 1.377(9) . ?
C34 H34 0.9500 . ?
C22 H22 0.9500 . ?
C22 C23 1.396(9) . ?
C101 H101 0.9500 . ?
C101 C100 1.380(10) . ?
C7 C8 1.423(11) . ?
C125 H125 0.9500 . ?
C125 C124 1.370(10) . ?
C84 C85 1.391(10) . ?
C84 C86 1.386(10) . ?
C106 C107 1.404(10) . ?
C106 C102 1.383(10) . ?
N7 C8 1.352(14) . ?
N7 N6 1.316(13) . ?
C107 H107 0.9500 . ?
C107 C105 1.388(11) . ?
C3 C4 1.380(10) . ?
C85 H85 0.9500 . ?
C85 C87 1.354(11) . ?
C6 H6 0.9500 . ?
C6 C5 1.405(9) . ?
C20 H20 0.9500 . ?
C20 C19 1.394(12) . ?
C113 C118 1.397(9) . ?
C79 C78 1.374(10) . ?
C79 C80 1.401(9) . ?
C9 H9 0.9500 . ?
C9 C10 1.403(11) . ?
C76 H76 0.9500 . ?
C76 C75 1.379(11) . ?
C63 H63 0.9500 . ?
C63 C62 1.369(13) . ?
C63 C64 1.377(14) . ?
C98 H98 0.9500 . ?
C92 H92 0.9500 . ?
C92 C93 1.378(9) . ?
C62 H62 0.9500 . ?
C62 C61 1.377(10) . ?
C73 H73 0.9500 . ?
C73 C75 1.368(11) . ?
C45 C46 1.403(9) . ?
C100 H100 0.9500 . ?
C118 H118 0.9500 . ?
C118 C117 1.362(10) . ?
C70 H70 0.9500 . ?
C70 C71 1.380(10) . ?
C70 C69 1.353(10) . ?
C23 H23 0.9500 . ?
C23 C24 1.381(10) . ?
C86 H86 0.9500 . ?
C86 C88 1.390(10) . ?
C38 H38 0.9500 . ?
C38 C43 1.396(10) . ?
C68 H68 0.9500 . ?
C68 C69 1.388(10) . ?
C66 C61 1.411(9) . ?
C66 C65 1.390(10) . ?
C59 H59 0.9500 . ?
C28 H28 0.9500 . ?
C28 C29 1.401(10) . ?
C28 C27 1.391(10) . ?
C102 H102 0.9500 . ?
C102 C103 1.370(11) . ?
C71 H71 0.9500 . ?
C83 H83 0.9500 . ?
C83 C78 1.384(10) . ?
C83 C82 1.385(11) . ?
C24 H24 0.9500 . ?
C88 H88 0.9500 . ?
C88 C89 1.371(13) . ?
C8 H8 0.9500 . ?
C78 H78 0.9500 . ?
C30 H30 0.9500 . ?
C30 C29 1.365(10) . ?
C29 H29 0.9500 . ?
C80 H80 0.9500 . ?
C80 C81 1.399(10) . ?
C81 H81 0.9500 . ?
C81 C82 1.354(12) . ?
C124 H124 0.9500 . ?
C124 C123 1.360(12) . ?
C117 H117 0.9500 . ?
C117 C115 1.382(11) . ?
C116 H116 0.9500 . ?
C116 C115 1.403(12) . ?
C103 H103 0.9500 . ?
C103 C104 1.390(14) . ?
C46 H46 0.9500 . ?
C46 C47 1.369(10) . ?
C61 H61 0.9500 . ?
C4 H4 0.9500 . ?
C69 H69 0.9500 . ?
C48 H48 0.9500 . ?
C48 C47 1.395(12) . ?
C27 H27 0.9500 . ?
C90 H90 0.9500 . ?
C90 C95 1.364(11) . ?
C122 H122 0.9500 . ?
C122 C123 1.407(11) . ?
C87 H87 0.9500 . ?
C87 C89 1.407(13) . ?
C82 H82 0.9500 . ?
C111 H111 0.9500 . ?
C111 C110 1.376(10) . ?
C93 H93 0.9500 . ?
C93 C94 1.359(11) . ?
C43 H43 0.9500 . ?
C43 C42 1.379(14) . ?
C12 H12 0.9500 . ?
C12 C11 1.373(15) . ?
C12 C13 1.381(11) . ?
C41 H41 0.9500 . ?
C41 C42 1.425(15) . ?
C89 H89 0.9500 . ?
C47 H47 0.9500 . ?
C110 H110 0.9500 . ?
C11 H11 0.9500 . ?
C11 C10 1.341(15) . ?
C75 H75 0.9500 . ?
C94 H94 0.9500 . ?
C94 C95 1.389(12) . ?
C16 H16 0.9500 . ?
C16 C17 1.378(12) . ?
C123 H123 0.9500 . ?
C42 H42 0.9500 . ?
C64 H64 0.9500 . ?
C64 C65 1.398(12) . ?
C19 H19 0.9500 . ?
C19 C18 1.412(16) . ?
C65 H65 0.9500 . ?
C105 H105 0.9500 . ?
C105 C104 1.368(14) . ?
C104 H104 0.9500 . ?
C13 H13 0.9500 . ?
C115 H115 0.9500 . ?
C18 H18 0.9500 . ?
C18 C17 1.312(17) . ?
C17 H17 0.9500 . ?
C95 H95 0.9500 . ?
C10 H10 0.9500 . ?

loop_
_geom_torsion_atom_site_label_1
_geom_torsion_atom_site_label_2
_geom_torsion_atom_site_label_3
_geom_torsion_atom_site_label_4
_geom_torsion
_geom_torsion_site_symmetry_1
_geom_torsion_site_symmetry_2
_geom_torsion_site_symmetry_3
_geom_torsion_site_symmetry_4
_geom_torsion_publ_flag
Ag3 P4 C39 C40 -119.5(5) . . . . ?
Ag3 P4 C39 C38 56.3(6) . . . . ?
Ag3 P4 C50 N19 -56.9(4) . . . . ?
Ag3 P4 C50 C51 117.4(5) . . . . ?
Ag3 P4 C45 C44 7.2(6) . . . . ?
Ag3 P4 C45 C46 -172.5(5) . . . . ?
Ag3 S4 C119 N11 43.5(5) . . . . ?
Ag3 S4 C119 C120 -138.4(6) . . . . ?
Ag3 P3 C37 C32 165.4(5) . . . . ?
Ag3 P3 C37 C36 -13.1(6) . . . . ?
Ag3 P3 C25 N18 -58.4(4) . . . . ?
Ag3 P3 C25 C24 109.9(5) . . . . ?
Ag3 P3 C31 C26 89.8(6) . . . . ?
Ag3 P3 C31 C30 -79.7(5) . . . . ?
Ag3 S1 C5 N8 54.4(5) . . . . ?
Ag3 S1 C5 C6 -125.7(6) . . . . ?
Ag1 P8 C121 C126 -122.4(5) . . . . ?
Ag1 P8 C121 C122 57.7(6) . . . . ?
Ag1 P8 C54 N19 58.3(4) . . . . ?
Ag1 P8 C54 C53 -117.1(5) . . . . ?
Ag1 P8 C56 C55 172.1(4) . . . . ?
Ag1 P8 C56 C57 -5.3(5) . . . . ?
Ag1 S4 C119 N11 -100.7(5) . . . . ?
Ag1 S4 C119 C120 77.4(7) . . . . ?
Ag1 P2 C67 C72 84.6(5) . . . . ?
Ag1 P2 C67 C68 -84.5(5) . . . . ?
Ag1 P2 C74 N17 36.6(5) . . . . ?
Ag1 P2 C74 C73 -141.9(6) . . . . ?
Ag1 P2 C66 C61 13.7(6) . . . . ?
Ag1 P2 C66 C65 -168.0(5) . . . . ?
Ag1 S3 C7 N5 -99.5(6) . . . . ?
Ag1 S3 C7 C8 85.2(7) . . . . ?
Ag6 P5 C21 N18 61.6(4) . . . . ?
Ag6 P5 C21 C22 -115.1(5) . . . . ?
Ag6 P5 C14 C9 7.4(7) . . . . ?
Ag6 P5 C14 C13 -171.7(6) . . . . ?
Ag6 P5 C15 C20 23.7(6) . . . . ?
Ag6 P5 C15 C16 -153.8(5) . . . . ?
Ag6 S2 C3 N14 -94.5(6) . . . . ?
Ag6 S2 C3 C4 87.1(7) . . . . ?
Ag6 P6 C108 N20 45.5(5) . . . . ?
Ag6 P6 C108 C109 -130.7(5) . . . . ?
Ag6 P6 C106 C107 120.5(5) . . . . ?
Ag6 P6 C106 C102 -58.6(5) . . . . ?
Ag6 P6 C113 C114 -170.2(5) . . . . ?
Ag6 P6 C113 C118 15.2(6) . . . . ?
Ag6 S1 C5 N8 -87.5(5) . . . . ?
Ag6 S1 C5 C6 92.4(6) . . . . ?
Ag5 S2 C3 N14 79.0(6) . . . . ?
Ag5 S2 C3 C4 -99.4(7) . . . . ?
Ag5 P1 C77 N17 -53.5(5) . . . . ?
Ag5 P1 C77 C76 126.3(6) . . . . ?
Ag5 P1 C84 C85 -9.9(6) . . . . ?
Ag5 P1 C84 C86 169.1(6) . . . . ?
Ag5 P1 C79 C78 -63.2(6) . . . . ?
Ag5 P1 C79 C80 112.4(5) . . . . ?
Ag5 P7 C97 C96 144.2(5) . . . . ?
Ag5 P7 C97 C98 -37.2(6) . . . . ?
Ag5 P7 C112 N20 -59.4(5) . . . . ?
Ag5 P7 C112 C111 116.9(5) . . . . ?
Ag5 P7 C91 C92 145.8(5) . . . . ?
Ag5 P7 C91 C90 -40.0(7) . . . . ?
Ag5 S3 C7 N5 65.3(7) . . . . ?
Ag5 S3 C7 C8 -109.9(6) . . . . ?
Ag4 S2 C3 N14 -26.3(6) . . . . ?
Ag4 S2 C3 C4 155.3(6) . . . . ?
Ag4 S1 C5 N8 -18.6(6) . . . . ?
Ag4 S1 C5 C6 161.3(6) . . . . ?
Ag4 N11 N12 N13 -169.9(4) . . . . ?
Ag4 N11 C119 S4 -12.1(8) . . . . ?
Ag4 N11 C119 C120 169.4(5) . . . . ?
Ag2 S4 C119 N11 -29.7(5) . . . . ?
Ag2 S4 C119 C120 148.4(6) . . . . ?
Ag2 S3 C7 N5 -28.7(7) . . . . ?
Ag2 S3 C7 C8 156.1(6) . . . . ?
Ag2 N8 C5 S1 -21.9(8) . . . . ?
Ag2 N8 C5 C6 158.2(5) . . . . ?
P8 C121 C122 C123 177.0(8) . . . . ?
P4 C39 C40 C41 177.3(6) . . . . ?
P4 C39 C38 C43 -179.4(6) . . . . ?
P4 C50 C51 C52 -175.5(4) . . . . ?
P4 C45 C46 C47 -179.1(6) . . . . ?
P5 C21 C22 C23 177.2(5) . . . . ?
P5 C14 C9 C10 -177.2(8) . . . . ?
P5 C14 C13 C12 176.0(8) . . . . ?
P5 C15 C20 C19 -179.4(6) . . . . ?
P5 C15 C16 C17 178.3(6) . . . . ?
S2 C3 C4 N16 178.9(6) . . . . ?
P3 C37 C32 C33 -177.2(5) . . . . ?
P3 C37 C36 C35 178.6(5) . . . . ?
P3 C25 C24 C23 -168.9(5) . . . . ?
P3 C31 C30 C29 169.8(6) . . . . ?
P1 C77 C76 C75 178.8(6) . . . . ?
P1 C84 C85 C87 179.2(6) . . . . ?
P1 C84 C86 C88 -179.2(6) . . . . ?
P1 C79 C78 C83 177.5(7) . . . . ?
P1 C79 C80 C81 -177.3(6) . . . . ?
P7 C97 C96 C101 179.3(5) . . . . ?
P7 C97 C98 C99 -178.7(6) . . . . ?
P7 C112 C111 C110 -177.9(6) . . . . ?
P7 C91 C92 C93 175.7(6) . . . . ?
P7 C91 C90 C95 -176.5(8) . . . . ?
P2 C67 C72 C71 -168.1(5) . . . . ?
P2 C67 C68 C69 169.3(6) . . . . ?
P2 C74 C73 C75 -179.3(6) . . . . ?
P2 C66 C61 C62 178.3(6) . . . . ?
P2 C66 C65 C64 -177.0(7) . . . . ?
P6 C108 C109 C110 176.8(6) . . . . ?
P6 C106 C107 C105 179.5(6) . . . . ?
P6 C106 C102 C103 -179.5(6) . . . . ?
P6 C113 C118 C117 175.7(6) . . . . ?
S3 C7 C8 N7 179.1(5) . . . . ?
N20 C108 C109 C110 1.0(11) . . . . ?
N20 C112 C111 C110 -1.9(10) . . . . ?
N19 C50 C51 C52 -1.8(9) . . . . ?
N18 C21 C22 C23 1.0(10) . . . . ?
N18 C25 C24 C23 -1.5(10) . . . . ?
N17 C77 C76 C75 -1.4(11) . . . . ?
N17 C74 C73 C75 2.4(11) . . . . ?
N14 N15 N16 C4 -0.3(9) . . . . ?
N14 C3 C4 N16 0.2(9) . . . . ?
C108 P6 C106 C107 -117.9(6) . . . . ?
C108 P6 C106 C102 63.0(6) . . . . ?
C108 P6 C113 C114 63.4(6) . . . . ?
C108 P6 C113 C118 -111.1(5) . . . . ?
C108 N20 C112 P7 178.3(4) . . . . ?
C108 N20 C112 C111 2.0(9) . . . . ?
C108 C109 C110 C111 -0.9(12) . . . . ?
N11 N12 N13 C120 0.0(8) . . . . ?
N12 N11 C119 S4 177.5(4) . . . . ?
N12 N11 C119 C120 -1.0(7) . . . . ?
N12 N13 C120 C119 -0.7(8) . . . . ?
N13 C120 C119 S4 -177.3(5) . . . . ?
N13 C120 C119 N11 1.1(8) . . . . ?
N5 C7 C8 N7 2.9(8) . . . . ?
C126 C121 C122 C123 -2.8(13) . . . . ?
C126 C125 C124 C123 0.4(12) . . . . ?
N9 N10 C6 C5 -0.9(8) . . . . ?
N9 N8 C5 S1 179.4(4) . . . . ?
N9 N8 C5 C6 -0.5(7) . . . . ?
C39 P4 C50 N19 61.5(5) . . . . ?
C39 P4 C50 C51 -124.2(5) . . . . ?
C39 P4 C45 C44 -118.1(5) . . . . ?
C39 P4 C45 C46 62.2(7) . . . . ?
C39 C40 C41 C42 0.2(11) . . . . ?
C39 C38 C43 C42 3.7(13) . . . . ?
C55 C60 C59 C58 -2.7(10) . . . . ?
C121 P8 C54 N19 -68.4(5) . . . . ?
C121 P8 C54 C53 116.2(5) . . . . ?
C121 P8 C56 C55 -55.7(6) . . . . ?
C121 P8 C56 C57 126.9(5) . . . . ?
C121 C126 C125 C124 1.0(10) . . . . ?
C121 C122 C123 C124 4.2(16) . . . . ?
C67 P2 C74 N17 -79.4(5) . . . . ?
C67 P2 C74 C73 102.1(7) . . . . ?
C67 P2 C66 C61 131.3(5) . . . . ?
C67 P2 C66 C65 -50.3(7) . . . . ?
C67 C72 C71 C70 -1.6(10) . . . . ?
C67 C68 C69 C70 -1.4(12) . . . . ?
C97 P7 C112 N20 171.2(4) . . . . ?
C97 P7 C112 C111 -12.6(6) . . . . ?
C97 P7 C91 C92 -85.5(6) . . . . ?
C97 P7 C91 C90 88.6(6) . . . . ?
C97 C96 C101 C100 -0.6(10) . . . . ?
C77 P1 C84 C85 -133.9(6) . . . . ?
C77 P1 C84 C86 45.2(7) . . . . ?
C77 P1 C79 C78 67.4(6) . . . . ?
C77 P1 C79 C80 -117.0(6) . . . . ?
C77 N17 C74 P2 178.5(4) . . . . ?
C77 N17 C74 C73 -2.9(9) . . . . ?
C77 C76 C75 C73 0.8(13) . . . . ?
C57 C58 C59 C60 3.8(10) . . . . ?
N15 N14 C3 S2 -179.1(5) . . . . ?
N15 N14 C3 C4 -0.4(8) . . . . ?
N15 N16 C4 C3 0.1(10) . . . . ?
C112 P7 C97 C96 -88.5(6) . . . . ?
C112 P7 C97 C98 90.1(5) . . . . ?
C112 P7 C91 C92 20.7(6) . . . . ?
C112 P7 C91 C90 -165.2(6) . . . . ?
C112 N20 C108 P6 -177.8(4) . . . . ?
C112 N20 C108 C109 -1.5(9) . . . . ?
C112 C111 C110 C109 1.4(12) . . . . ?
C54 P8 C121 C126 -3.8(6) . . . . ?
C54 P8 C121 C122 176.4(6) . . . . ?
C54 P8 C56 C55 52.9(6) . . . . ?
C54 P8 C56 C57 -124.5(5) . . . . ?
C54 N19 C50 P4 176.3(4) . . . . ?
C54 N19 C50 C51 1.8(8) . . . . ?
C54 C53 C52 C51 0.7(9) . . . . ?
C96 C97 C98 C99 0.0(10) . . . . ?
C96 C101 C100 C99 -0.3(10) . . . . ?
N10 N9 N8 Ag2 -159.9(4) . . . . ?
N10 N9 N8 C5 0.0(7) . . . . ?
N10 C6 C5 S1 -179.1(5) . . . . ?
N10 C6 C5 N8 0.8(8) . . . . ?
C21 P5 C14 C9 -117.1(6) . . . . ?
C21 P5 C14 C13 63.8(7) . . . . ?
C21 P5 C15 C20 143.1(5) . . . . ?
C21 P5 C15 C16 -34.3(6) . . . . ?
C21 N18 C25 P3 171.3(4) . . . . ?
C21 N18 C25 C24 2.6(8) . . . . ?
C21 C22 C23 C24 0.2(11) . . . . ?
C56 P8 C121 C126 106.4(6) . . . . ?
C56 P8 C121 C122 -73.4(6) . . . . ?
C56 P8 C54 N19 -175.9(4) . . . . ?
C56 P8 C54 C53 8.7(6) . . . . ?
C56 C55 C60 C59 0.0(10) . . . . ?
C56 C57 C58 C59 -2.1(10) . . . . ?
C37 P3 C25 N18 169.8(4) . . . . ?
C37 P3 C25 C24 -21.9(6) . . . . ?
C37 P3 C31 C26 -142.4(6) . . . . ?
C37 P3 C31 C30 48.1(6) . . . . ?
C37 C32 C33 C34 -1.7(10) . . . . ?
C40 C39 C38 C43 -3.5(11) . . . . ?
C40 C41 C42 C43 0.1(12) . . . . ?
C91 P7 C97 C96 18.9(6) . . . . ?
C91 P7 C97 C98 -162.4(5) . . . . ?
C91 P7 C112 N20 64.4(5) . . . . ?
C91 P7 C112 C111 -119.4(6) . . . . ?
C91 C92 C93 C94 -2.0(12) . . . . ?
C91 C90 C95 C94 3.1(17) . . . . ?
N8 N9 N10 C6 0.6(8) . . . . ?
C32 C37 C36 C35 0.1(10) . . . . ?
C32 C33 C34 C35 0.8(10) . . . . ?
C44 C49 C48 C47 -2.8(13) . . . . ?
C44 C45 C46 C47 1.2(11) . . . . ?
C49 C44 C45 P4 -179.9(6) . . . . ?
C49 C44 C45 C46 -0.2(11) . . . . ?
C49 C48 C47 C46 3.8(13) . . . . ?
C36 C37 C32 C33 1.3(10) . . . . ?
C36 C35 C34 C33 0.6(10) . . . . ?
C14 P5 C21 N18 -169.7(4) . . . . ?
C14 P5 C21 C22 13.6(6) . . . . ?
C14 P5 C15 C20 -106.9(6) . . . . ?
C14 P5 C15 C16 75.7(6) . . . . ?
C14 C9 C10 C11 0.2(16) . . . . ?
C50 P4 C39 C40 122.8(5) . . . . ?
C50 P4 C39 C38 -61.4(6) . . . . ?
C50 P4 C45 C44 132.1(5) . . . . ?
C50 P4 C45 C46 -47.6(7) . . . . ?
C50 N19 C54 P8 -176.1(4) . . . . ?
C50 N19 C54 C53 -0.5(8) . . . . ?
C50 C51 C52 C53 0.5(9) . . . . ?
C25 P3 C37 C32 -67.8(6) . . . . ?
C25 P3 C37 C36 113.7(5) . . . . ?
C25 P3 C31 C26 -30.1(6) . . . . ?
C25 P3 C31 C30 160.4(5) . . . . ?
C25 N18 C21 P5 -179.1(4) . . . . ?
C25 N18 C21 C22 -2.3(9) . . . . ?
C74 P2 C67 C72 -152.7(5) . . . . ?
C74 P2 C67 C68 38.2(6) . . . . ?
C74 P2 C66 C61 -118.3(5) . . . . ?
C74 P2 C66 C65 60.0(7) . . . . ?
C74 N17 C77 P1 -177.7(4) . . . . ?
C74 N17 C77 C76 2.4(9) . . . . ?
C74 C73 C75 C76 -1.4(13) . . . . ?
C58 C57 C56 P8 176.8(5) . . . . ?
C58 C57 C56 C55 -0.6(9) . . . . ?
C72 C67 C68 C69 0.2(10) . . . . ?
C114 C113 C118 C117 0.8(11) . . . . ?
C114 C116 C115 C117 -3.4(12) . . . . ?
C15 P5 C21 N18 -60.4(5) . . . . ?
C15 P5 C21 C22 122.9(6) . . . . ?
C15 P5 C14 C9 135.9(6) . . . . ?
C15 P5 C14 C13 -43.1(8) . . . . ?
C15 C20 C19 C18 1.5(12) . . . . ?
C15 C16 C17 C18 0.7(12) . . . . ?
C52 C53 C54 P8 174.2(4) . . . . ?
C52 C53 C54 N19 -0.7(9) . . . . ?
C119 N11 N12 N13 0.6(7) . . . . ?
C26 C31 C30 C29 -0.5(10) . . . . ?
C60 C55 C56 P8 -175.7(5) . . . . ?
C60 C55 C56 C57 1.7(9) . . . . ?
C31 P3 C37 C32 46.9(6) . . . . ?
C31 P3 C37 C36 -131.6(5) . . . . ?
C31 P3 C25 N18 57.7(5) . . . . ?
C31 P3 C25 C24 -134.0(5) . . . . ?
C31 C26 C27 C28 -1.3(11) . . . . ?
C31 C30 C29 C28 0.5(12) . . . . ?
C34 C35 C36 C37 -1.0(10) . . . . ?
C22 C23 C24 C25 0.1(11) . . . . ?
C7 N5 N6 N7 1.4(8) . . . . ?
C125 C126 C121 P8 -179.6(5) . . . . ?
C125 C126 C121 C122 0.2(10) . . . . ?
C125 C124 C123 C122 -2.9(15) . . . . ?
C84 P1 C77 N17 67.3(5) . . . . ?
C84 P1 C77 C76 -112.9(6) . . . . ?
C84 P1 C79 C78 172.0(6) . . . . ?
C84 P1 C79 C80 -12.4(7) . . . . ?
C84 C85 C87 C89 -0.8(13) . . . . ?
C84 C86 C88 C89 1.0(13) . . . . ?
C106 P6 C108 N20 -74.3(5) . . . . ?
C106 P6 C108 C109 109.6(6) . . . . ?
C106 P6 C113 C114 -44.2(6) . . . . ?
C106 P6 C113 C118 141.2(5) . . . . ?
C106 C107 C105 C104 -0.1(12) . . . . ?
C106 C102 C103 C104 0.1(13) . . . . ?
C107 C106 C102 C103 1.4(11) . . . . ?
C107 C105 C104 C103 1.5(13) . . . . ?
C3 N14 N15 N16 0.5(8) . . . . ?
C85 C84 C86 C88 -0.2(12) . . . . ?
C85 C87 C89 C88 1.5(13) . . . . ?
C20 C15 C16 C17 0.8(10) . . . . ?
C20 C19 C18 C17 0.0(14) . . . . ?
C113 P6 C108 N20 173.4(4) . . . . ?
C113 P6 C108 C109 -2.8(7) . . . . ?
C113 P6 C106 C107 -8.4(6) . . . . ?
C113 P6 C106 C102 172.5(5) . . . . ?
C113 C114 C116 C115 2.2(11) . . . . ?
C113 C118 C117 C115 -2.0(12) . . . . ?
C79 P1 C77 N17 175.6(4) . . . . ?
C79 P1 C77 C76 -4.6(7) . . . . ?
C79 P1 C84 C85 118.2(6) . . . . ?
C79 P1 C84 C86 -62.8(7) . . . . ?
C79 C80 C81 C82 1.4(12) . . . . ?
C9 C14 C13 C12 -3.0(14) . . . . ?
C63 C62 C61 C66 0.6(11) . . . . ?
C63 C64 C65 C66 -3.1(13) . . . . ?
C98 C97 C96 C101 0.7(9) . . . . ?
C98 C99 C100 C101 1.0(11) . . . . ?
C92 C91 C90 C95 -2.1(13) . . . . ?
C92 C93 C94 C95 2.9(14) . . . . ?
C62 C63 C64 C65 3.5(14) . . . . ?
C45 P4 C39 C40 12.0(6) . . . . ?
C45 P4 C39 C38 -172.2(5) . . . . ?
C45 P4 C50 N19 171.5(4) . . . . ?
C45 P4 C50 C51 -14.2(6) . . . . ?
C45 C44 C49 C48 1.0(12) . . . . ?
C45 C46 C47 C48 -3.0(12) . . . . ?
C100 C99 C98 C97 -0.9(12) . . . . ?
C118 C117 C115 C116 3.3(13) . . . . ?
C86 C84 C85 C87 0.1(12) . . . . ?
C86 C88 C89 C87 -1.6(13) . . . . ?
C38 C39 C40 C41 1.5(10) . . . . ?
C38 C43 C42 C41 -2.0(13) . . . . ?
C68 C67 C72 C71 1.3(9) . . . . ?
C66 P2 C67 C72 -41.4(6) . . . . ?
C66 P2 C67 C68 149.4(5) . . . . ?
C66 P2 C74 N17 170.2(4) . . . . ?
C66 P2 C74 C73 -8.3(7) . . . . ?
C102 C106 C107 C105 -1.4(10) . . . . ?
C102 C103 C104 C105 -1.5(13) . . . . ?
C71 C70 C69 C68 1.2(12) . . . . ?
C8 N7 N6 N5 0.6(9) . . . . ?
N6 N5 C7 S3 -178.9(5) . . . . ?
N6 N5 C7 C8 -2.6(8) . . . . ?
N6 N7 C8 C7 -2.3(9) . . . . ?
C78 C79 C80 C81 -1.8(11) . . . . ?
C78 C83 C82 C81 0.8(14) . . . . ?
C29 C28 C27 C26 1.2(12) . . . . ?
C80 C79 C78 C83 1.7(12) . . . . ?
C80 C81 C82 C83 -0.9(13) . . . . ?
C116 C114 C113 P6 -175.3(6) . . . . ?
C116 C114 C113 C118 -0.9(10) . . . . ?
C61 C66 C65 C64 1.4(11) . . . . ?
C69 C70 C71 C72 0.3(11) . . . . ?
C27 C26 C31 P3 -168.5(5) . . . . ?
C27 C26 C31 C30 0.9(10) . . . . ?
C27 C28 C29 C30 -0.8(12) . . . . ?
C90 C91 C92 C93 1.6(11) . . . . ?
C82 C83 C78 C79 -1.2(13) . . . . ?
C93 C94 C95 C90 -3.4(17) . . . . ?
C12 C11 C10 C9 -1.3(17) . . . . ?
C11 C12 C13 C14 2.0(16) . . . . ?
C16 C15 C20 C19 -1.9(10) . . . . ?
C64 C63 C62 C61 -2.3(13) . . . . ?
C19 C18 C17 C16 -1.1(14) . . . . ?
C65 C66 C61 C62 -0.1(10) . . . . ?
C13 C14 C9 C10 1.9(13) . . . . ?
C13 C12 C11 C10 0.1(17) . . . . ?

loop_
_smtbx_masks_void_nr
_smtbx_masks_void_average_x
_smtbx_masks_void_average_y
_smtbx_masks_void_average_z
_smtbx_masks_void_volume
_smtbx_masks_void_count_electrons
_smtbx_masks_void_content
1 -0.869 -0.481 -0.337 3608.3 813.9 ?
